data_7133904
loop_
_publ_author_name
'Lee, Minji'
'Noh, Hyunju'
'Kim, Youngsuk'

_publ_section_title
;
 Diamidocarbene-derived palladium and nickel-sulfur clusters.
;
_journal_issue 94
_journal_name_full 'Chemical communications (Cambridge, England)'
_journal_page_first 13867
_journal_page_last 13870
_journal_paper_doi 10.1039/d4cc04582c
_journal_volume 60
_journal_year 2024
_chemical_formula_moiety 'C100 H112 N8 O8 Pd4 S8, C2 H3 N'
_chemical_formula_sum 'C102 H115 N9 O8 Pd4 S8'
_chemical_formula_weight 2277.10
_space_group_crystal_system triclinic
_space_group_IT_number 2
_space_group_name_Hall '-P 1'
_space_group_name_H-M_alt 'P -1'
_atom_sites_solution_hydrogens geom
_atom_sites_solution_primary dual
_audit_creation_date 2024-10-17
_audit_creation_method
;
Olex2 1.5
(compiled 2024.02.16 svn.r378c4104 for OlexSys, GUI svn.r6928)
;
_audit_update_record
;
2024-10-18 deposited with the CCDC.	2024-10-21 downloaded from the CCDC.
;
_cell_angle_alpha 89.1590(10)
_cell_angle_beta 83.5970(10)
_cell_angle_gamma 76.3130(10)
_cell_formula_units_Z 2
_cell_length_a 15.1195(5)
_cell_length_b 15.5620(5)
_cell_length_c 21.9749(7)
_cell_measurement_reflns_used 9905
_cell_measurement_temperature 150
_cell_measurement_theta_max 29.543
_cell_measurement_theta_min 2.201
_cell_volume 4991.9(3)
_computing_cell_refinement 'Bruker APEX4 software'
_computing_data_collection 'Bruker APEX4 software'
_computing_data_reduction 'Bruker APEX4 software'
_computing_molecular_graphics 'Olex2 1.5 (Dolomanov et al., 2009)'
_computing_publication_material 'Olex2 1.5 (Dolomanov et al., 2009)'
_computing_structure_refinement 'SHELXL 2019/3 (Sheldrick, 2015)'
_computing_structure_solution 'SHELXT 2018/2 (Sheldrick, 2018)'
_diffrn_ambient_temperature 150
_diffrn_measured_fraction_theta_full 0.999
_diffrn_measured_fraction_theta_max 0.999
_diffrn_measurement_device_type 'Bruker APEX-II CCD'
_diffrn_measurement_method '\f and \w scans'
_diffrn_radiation_type MoK\a
_diffrn_radiation_wavelength 0.71073
_diffrn_reflns_av_R_equivalents 0.0845
_diffrn_reflns_av_unetI/netI 0.0289
_diffrn_reflns_Laue_measured_fraction_full 0.999
_diffrn_reflns_Laue_measured_fraction_max 0.999
_diffrn_reflns_limit_h_max 18
_diffrn_reflns_limit_h_min -18
_diffrn_reflns_limit_k_max 18
_diffrn_reflns_limit_k_min -18
_diffrn_reflns_limit_l_max 26
_diffrn_reflns_limit_l_min -26
_diffrn_reflns_number 288654
_diffrn_reflns_point_group_measured_fraction_full 0.999
_diffrn_reflns_point_group_measured_fraction_max 0.999
_diffrn_reflns_theta_full 25.242
_diffrn_reflns_theta_max 25.350
_diffrn_reflns_theta_min 2.415
_diffrn_source_current 1.4
_diffrn_source_power 0.07
_diffrn_source_voltage 50.0
_diffrn_standards_number 0
_exptl_absorpt_coefficient_mu 0.937
_exptl_absorpt_correction_T_max 0.7459
_exptl_absorpt_correction_T_min 0.6800
_exptl_absorpt_correction_type multi-scan
_exptl_absorpt_process_details
;
SADABS-2016/2 (Bruker,2016/2) was used for absorption correction.
wR2(int) was 0.1253 before and 0.0772 after correction.
The Ratio of minimum to maximum transmission is 0.9117.
The \l/2 correction factor is Not present.
;
_exptl_crystal_density_diffrn 1.515
_exptl_crystal_description block
_exptl_crystal_F_000 2332
_exptl_crystal_size_max 0.1
_exptl_crystal_size_mid 0.08
_exptl_crystal_size_min 0.08
_refine_diff_density_max 0.568
_refine_diff_density_min -0.475
_refine_diff_density_rms 0.069
_refine_ls_extinction_method none
_refine_ls_goodness_of_fit_ref 1.076
_refine_ls_hydrogen_treatment constr
_refine_ls_matrix_type full
_refine_ls_number_parameters 1240
_refine_ls_number_reflns 18271
_refine_ls_number_restraints 74
_refine_ls_restrained_S_all 1.080
_refine_ls_R_factor_all 0.0322
_refine_ls_R_factor_gt 0.0248
_refine_ls_shift/su_max 0.003
_refine_ls_shift/su_mean 0.000
_refine_ls_structure_factor_coef Fsqd
_refine_ls_weighting_details 'w=1/[\s^2^(Fo^2^)+(0.0153P)^2^+6.1848P] where P=(Fo^2^+2Fc^2^)/3'
_refine_ls_weighting_scheme calc
_refine_ls_wR_factor_gt 0.0547
_refine_ls_wR_factor_ref 0.0603
_reflns_Friedel_coverage 0.000
_reflns_number_gt 15901
_reflns_number_total 18271
_reflns_threshold_expression 'I > 2\s(I)'
_cod_data_source_file d4cc04582c2.cif
_cod_data_source_block p-1-083
_cod_depositor_comments 'Adding full bibliography for 7133902--7133905.cif.'
_cod_database_code 7133904
_shelx_shelxl_version_number 2019/3
_shelx_space_group_comment
;
The symmetry employed for this shelxl refinement is uniquely defined
by the following loop, which should always be used as a source of
symmetry information in preference to the above space-group names.
They are only intended as comments.
;
_shelx_estimated_absorpt_t_max 0.929
_shelx_estimated_absorpt_t_min 0.912
_olex2_refinement_description
;
1. Fixed Uiso
 At 1.2 times of:
  All C(H) groups
 At 1.5 times of:
  All C(H,H,H) groups
2. Restrained distances
 N301-C302
 1.14 with sigma of 0.02
 C302-C303
 1.456 with sigma of 0.01
 C302-N301
 1.137 with sigma of 0.01
 C303-N301
 2.593 with sigma of 0.02
 N301-C303
 2.59 with sigma of 0.04
 C302-C303 \\sim C101-C1A
 with sigma of 0.02
 N301-C303 \\sim N9-C1A
 with sigma of 0.04
 N301-C302 \\sim N9-C101
 with sigma of 0.02
3. Uiso/Uaniso restraints and constraints
N301 \\sim C302 \\sim C303: within 2A with sigma of 0.04 and sigma for terminal
atoms of 0.08 within 2A
Uanis(C1A) \\sim Ueq, Uanis(N9) \\sim Ueq, Uanis(C101) \\sim Ueq: with sigma of
0.01 and sigma for terminal atoms of 0.02
Uanis(C302) \\sim Ueq, Uanis(N301) \\sim Ueq, Uanis(C303) \\sim Ueq: with sigma
of 0.01 and sigma for terminal atoms of 0.02
4. Rigid body (RIGU) restrains
 N301, C302, C303
 with sigma for 1-2 distances of 0.004 and sigma for 1-3 distances of 0.004
 C101, N9, C1A
 with sigma for 1-2 distances of 0.004 and sigma for 1-3 distances of 0.004
 C302, N301, C303
 with sigma for 1-2 distances of 0.004 and sigma for 1-3 distances of 0.004
5. Others
 Sof(N9)=Sof(C101)=Sof(C1A)=Sof(H1AA)=Sof(H1AB)=Sof(H1AC)=1-FVAR(1)
 Sof(N301)=Sof(C302)=Sof(C303)=Sof(H30A)=Sof(H30B)=Sof(H30C)=FVAR(1)
6.a Me refined with riding coordinates:
 C303(H30A,H30B,H30C), C1A(H1AA,H1AB,H1AC)
6.b Aromatic/amide H refined with riding coordinates:
 C4(H4), C8(H8), C14(H14), C18(H18), C38(H38), C50(H50), C52(H52), C70(H70),
 C96(H96), C15(H15), C31(H31), C85(H85), C87(H87), C89(H89), C93(H93), C47(H47)
6.c Idealised Me refined as rotating group:
 C12(H12A,H12B,H12C), C20(H20A,H20B,H20C), C40(H40A,H40B,H40C), C68(H68A,H68B,
 H68C), C80(H80A,H80B,H80C), C82(H82A,H82B,H82C), C88(H88A,H88B,H88C), C25(H25A,
 H25B,H25C), C53(H53A,H53B,H53C), C7(H7A,H7B,H7C), C57(H57A,H57B,H57C),
 C29(H29A,H29B,H29C), C59(H59A,H59B,H59C), C61(H61A,H61B,H61C), C33(H33A,H33B,
 H33C), C67(H67A,H67B,H67C), C35(H35A,H35B,H35C), C71(H71A,H71B,H71C), C9(H9A,
 H9B,H9C), C73(H73A,H73B,H73C), C37(H37A,H37B,H37C), C39(H39A,H39B,H39C),
 C81(H81A,H81B,H81C), C41(H41A,H41B,H41C), C21(H21A,H21B,H21C), C43(H43A,H43B,
 H43C), C45(H45A,H45B,H45C), C91(H91A,H91B,H91C), C95(H95A,H95B,H95C), C3(H3A,
 H3B,H3C), C49(H49A,H49B,H49C), C99(H99A,H99B,H99C)
;
_olex2_submission_special_instructions 'No special instructions were received'

loop_
_space_group_symop_operation_xyz
'x, y, z'
'-x, -y, -z'

loop_
_atom_site_label
_atom_site_type_symbol
_atom_site_fract_x
_atom_site_fract_y
_atom_site_fract_z
_atom_site_U_iso_or_equiv
_atom_site_adp_type
_atom_site_occupancy
_atom_site_site_symmetry_order
_atom_site_calc_flag
_atom_site_refinement_flags_posn
_atom_site_refinement_flags_adp
_atom_site_refinement_flags_occupancy
_atom_site_disorder_assembly
_atom_site_disorder_group
Pd1 Pd 0.78132(2) 0.22098(2) 0.72942(2) 0.01455(5) Uani 1 1 d . . . . .
Pd4 Pd 0.59941(2) 0.34945(2) 0.80486(2) 0.01450(4) Uani 1 1 d . . . . .
Pd2 Pd 0.59375(2) 0.35050(2) 0.68465(2) 0.01447(4) Uani 1 1 d . . . . .
Pd3 Pd 0.63676(2) 0.15074(2) 0.74266(2) 0.01546(5) Uani 1 1 d . . . . .
S1 S 0.53804(4) 0.22486(4) 0.82434(3) 0.01699(12) Uani 1 1 d . . . . .
S4 S 0.62745(4) 0.46695(4) 0.73511(3) 0.01584(12) Uani 1 1 d . . . . .
S6 S 0.57185(4) 0.21419(4) 0.65498(3) 0.01642(12) Uani 1 1 d . . . . .
S8 S 0.45975(4) 0.38306(4) 0.76372(3) 0.01735(12) Uani 1 1 d . . . . .
S2 S 0.75129(4) 0.29439(4) 0.82465(3) 0.01606(12) Uani 1 1 d . . . . .
S5 S 0.75389(4) 0.33590(4) 0.65940(3) 0.01527(12) Uani 1 1 d . . . . .
S3 S 0.76839(4) 0.11282(4) 0.80106(3) 0.01774(12) Uani 1 1 d . . . . .
S7 S 0.75024(4) 0.10877(4) 0.66243(3) 0.01678(12) Uani 1 1 d . . . . .
O1 O 0.73404(14) 0.29454(13) 1.06352(8) 0.0330(5) Uani 1 1 d . . . . .
O4 O 1.03279(12) 0.47929(12) 0.62629(9) 0.0278(4) Uani 1 1 d . . . . .
O6 O 0.80684(13) -0.01138(12) 0.43208(8) 0.0294(4) Uani 1 1 d . . . . .
O8 O 0.57530(14) 0.23393(13) 0.41571(9) 0.0344(5) Uani 1 1 d . . . . .
O2 O 0.11628(12) 0.36346(13) 0.84797(10) 0.0359(5) Uani 1 1 d . . . . .
O5 O 0.80541(13) 0.72071(11) 0.67371(9) 0.0309(5) Uani 1 1 d . . . . .
N1 N 0.74920(14) 0.07644(13) 0.51512(9) 0.0187(4) Uani 1 1 d . . . . .
N4 N 0.89327(13) 0.45701(13) 0.66225(9) 0.0174(4) Uani 1 1 d . . . . .
O3 O 0.87638(15) 0.00078(13) 1.01667(9) 0.0361(5) Uani 1 1 d . . . . .
N6 N 0.74814(14) 0.24381(13) 0.96637(9) 0.0211(5) Uani 1 1 d . . . . .
N8 N 0.61895(14) 0.19674(13) 0.50949(9) 0.0198(4) Uani 1 1 d . . . . .
N2 N 0.80994(15) 0.09023(13) 0.94465(9) 0.0218(5) Uani 1 1 d . . . . .
N5 N 0.34939(14) 0.17582(14) 0.82815(10) 0.0229(5) Uani 1 1 d . . . . .
N3 N 0.77807(13) 0.58616(13) 0.69574(9) 0.0183(4) Uani 1 1 d . . . . .
C1 C 0.90037(17) 0.05611(16) 0.55076(11) 0.0202(5) Uani 1 1 d . . . . .
O7 O 0.26279(15) 0.08121(14) 0.86334(11) 0.0459(6) Uani 1 1 d . . . . .
C4 C 0.88029(19) -0.10032(17) 0.60746(12) 0.0271(6) Uani 1 1 d . . . . .
H4 H 0.873593 -0.153411 0.627317 0.033 Uiso 1 1 calc R U . . .
C6 C 0.68021(17) 0.32378(16) 0.95462(11) 0.0204(5) Uani 1 1 d . . . . .
C8 C 0.42820(19) 0.38351(18) 0.56960(12) 0.0277(6) Uani 1 1 d . . . . .
H8 H 0.363899 0.395548 0.580769 0.033 Uiso 1 1 calc R U . . .
N7 N 0.26589(14) 0.32312(14) 0.81028(10) 0.0220(5) Uani 1 1 d . . . . .
C10 C 0.75957(16) 0.19050(15) 0.86176(11) 0.0182(5) Uani 1 1 d . . . . .
C12 C 0.91040(18) 0.14210(17) 0.52242(13) 0.0259(6) Uani 1 1 d . . . . .
H12A H 0.883228 0.190629 0.551654 0.039 Uiso 1 1 calc R U . . .
H12B H 0.879006 0.151615 0.485344 0.039 Uiso 1 1 calc R U . . .
H12C H 0.975526 0.140221 0.511745 0.039 Uiso 1 1 calc R U . . .
C14 C 0.52564(18) 0.39520(17) 0.94238(11) 0.0230(6) Uani 1 1 d . . . . .
H14 H 0.463493 0.392857 0.941976 0.028 Uiso 1 1 calc R U . . .
C16 C 0.93932(16) 0.36691(15) 0.67600(11) 0.0178(5) Uani 1 1 d . . . . .
C18 C 0.96794(17) 0.00750(17) 0.58413(12) 0.0236(6) Uani 1 1 d . . . . .
H18 H 1.021922 0.027780 0.586854 0.028 Uiso 1 1 calc R U . . .
C20 C 0.92569(18) 0.41148(17) 0.78711(12) 0.0252(6) Uani 1 1 d . . . . .
H20A H 0.859010 0.424337 0.796918 0.038 Uiso 1 1 calc R U . . .
H20B H 0.944127 0.466003 0.774660 0.038 Uiso 1 1 calc R U . . .
H20C H 0.955176 0.387668 0.823287 0.038 Uiso 1 1 calc R U . . .
C22 C 0.77254(16) 0.17485(16) 0.92158(11) 0.0190(5) Uani 1 1 d . . . . .
C24 C 0.70788(18) 0.40283(17) 0.94447(11) 0.0224(5) Uani 1 1 d . . . . .
C26 C 0.97484(17) 0.30804(16) 0.62692(11) 0.0202(5) Uani 1 1 d . . . . .
C28 C 0.61516(17) 0.35159(16) 0.53139(11) 0.0211(5) Uani 1 1 d . . . . .
C30 C 0.47357(18) 0.30044(17) 0.54611(12) 0.0239(6) Uani 1 1 d . . . . .
C32 C 0.82303(17) 0.02433(16) 0.54711(11) 0.0203(5) Uani 1 1 d . . . . .
C34 C 0.95839(19) -0.06936(17) 0.61332(12) 0.0271(6) Uani 1 1 d . . . . .
C36 C 1.03461(17) 0.19667(17) 0.69979(12) 0.0246(6) Uani 1 1 d . . . . .
C38 C 0.64120(19) 0.47703(17) 0.93105(11) 0.0251(6) Uani 1 1 d . . . . .
H38 H 0.658112 0.531679 0.924072 0.030 Uiso 1 1 calc R U . . .
C40 C 1.0843(2) 0.10324(19) 0.71302(14) 0.0387(8) Uani 1 1 d . . . . .
H40A H 1.120663 0.103910 0.747180 0.058 Uiso 1 1 calc R U . . .
H40B H 1.124938 0.077667 0.676588 0.058 Uiso 1 1 calc R U . . .
H40C H 1.039622 0.067527 0.723872 0.058 Uiso 1 1 calc R U . . .
C42 C 0.74006(16) 0.44053(15) 0.69578(11) 0.0161(5) Uani 1 1 d . . . . .
C44 C 0.67224(16) 0.15659(15) 0.60900(11) 0.0173(5) Uani 1 1 d . . . . .
C46 C 0.56832(17) 0.28491(16) 0.53023(11) 0.0205(5) Uani 1 1 d . . . . .
C48 C 0.67990(16) 0.14316(15) 0.54739(11) 0.0184(5) Uani 1 1 d . . . . .
C50 C 1.00019(17) 0.25825(17) 0.74703(12) 0.0238(6) Uani 1 1 d . . . . .
H50 H 1.008085 0.240848 0.788074 0.029 Uiso 1 1 calc R U . . .
C52 C 1.02279(17) 0.22317(16) 0.64009(12) 0.0232(6) Uani 1 1 d . . . . .
H52 H 1.048067 0.182375 0.607403 0.028 Uiso 1 1 calc R U . . .
C54 C 0.83841(18) 0.01277(16) 0.90434(11) 0.0227(6) Uani 1 1 d . . . . .
C56 C 0.58911(18) 0.31975(16) 0.95784(11) 0.0218(5) Uani 1 1 d . . . . .
C58 C 0.74527(18) 0.04659(16) 0.45653(11) 0.0211(5) Uani 1 1 d . . . . .
C60 C 0.55109(19) 0.47387(17) 0.92753(11) 0.0250(6) Uani 1 1 d . . . . .
C62 C 0.81237(18) -0.05561(16) 0.57344(12) 0.0227(5) Uani 1 1 d . . . . .
C64 C 0.61544(18) 0.17841(17) 0.44856(12) 0.0233(6) Uani 1 1 d . . . . .
C66 C 0.79999(16) 0.49319(15) 0.68499(11) 0.0168(5) Uani 1 1 d . . . . .
C68 C 0.71385(18) 0.33723(17) 0.50570(12) 0.0261(6) Uani 1 1 d . . . . .
H68A H 0.751998 0.294650 0.530982 0.039 Uiso 1 1 calc R U . . .
H68B H 0.732279 0.393522 0.505646 0.039 Uiso 1 1 calc R U . . .
H68C H 0.721696 0.314157 0.463686 0.039 Uiso 1 1 calc R U . . .
C70 C 0.56642(19) 0.43318(17) 0.55652(12) 0.0253(6) Uani 1 1 d . . . . .
H70 H 0.597611 0.479002 0.559503 0.030 Uiso 1 1 calc R U . . .
C72 C 0.4739(2) 0.44948(17) 0.57727(12) 0.0278(6) Uani 1 1 d . . . . .
C74 C 0.95451(16) 0.34462(16) 0.73561(11) 0.0194(5) Uani 1 1 d . . . . .
C76 C 0.76841(18) 0.23582(17) 1.02651(12) 0.0242(6) Uani 1 1 d . . . . .
C78 C 0.35296(17) 0.26394(16) 0.81158(11) 0.0201(5) Uani 1 1 d . . . . .
C80 C 0.96550(19) 0.33532(17) 0.56162(12) 0.0249(6) Uani 1 1 d . . . . .
H80A H 0.900537 0.357338 0.556361 0.037 Uiso 1 1 calc R U . . .
H80B H 0.991969 0.284264 0.534361 0.037 Uiso 1 1 calc R U . . .
H80C H 0.997909 0.382161 0.551557 0.037 Uiso 1 1 calc R U . . .
C82 C 0.8615(2) 0.58794(19) 0.55634(13) 0.0324(7) Uani 1 1 d . . . . .
H82A H 0.910129 0.559479 0.524707 0.049 Uiso 1 1 calc R U . . .
H82B H 0.830455 0.646146 0.542206 0.049 Uiso 1 1 calc R U . . .
H82C H 0.817214 0.551142 0.564408 0.049 Uiso 1 1 calc R U . . .
C84 C 0.43493(16) 0.28560(15) 0.79767(11) 0.0182(5) Uani 1 1 d . . . . .
C86 C 0.42161(18) 0.10116(16) 0.80427(13) 0.0242(6) Uani 1 1 d . . . . .
C88 C 0.55907(19) 0.23795(18) 0.97906(12) 0.0279(6) Uani 1 1 d . . . . .
H88A H 0.588373 0.188866 0.950698 0.042 Uiso 1 1 calc R U . . .
H88B H 0.492369 0.248656 0.980173 0.042 Uiso 1 1 calc R U . . .
H88C H 0.576846 0.222933 1.020144 0.042 Uiso 1 1 calc R U . . .
C90 C 0.68350(19) 0.65086(16) 0.78974(13) 0.0258(6) Uani 1 1 d . . . . .
C92 C 0.65939(18) 0.08486(17) 0.42671(12) 0.0236(6) Uani 1 1 d . . . . .
C94 C 0.83674(18) 0.15375(18) 1.04307(12) 0.0261(6) Uani 1 1 d . . . . .
C96 C 0.94854(19) -0.07670(18) 0.83159(12) 0.0276(6) Uani 1 1 d . . . . .
H96 H 1.005325 -0.087449 0.806287 0.033 Uiso 1 1 calc R U . . .
C98 C 0.92259(18) -0.00101(16) 0.86875(11) 0.0223(5) Uani 1 1 d . . . . .
C100 C 0.90376(18) 0.59909(16) 0.61578(12) 0.0231(6) Uani 1 1 d . . . . .
C25 C 0.2794(2) 0.4704(2) 0.88331(14) 0.0367(7) Uani 1 1 d . . . . .
H25A H 0.229187 0.451413 0.907608 0.055 Uiso 1 1 calc R U . . .
H25B H 0.285375 0.526798 0.899632 0.055 Uiso 1 1 calc R U . . .
H25C H 0.336690 0.425618 0.885414 0.055 Uiso 1 1 calc R U . . .
C51 C 0.68991(17) 0.63291(16) 0.72727(12) 0.0227(6) Uani 1 1 d . . . . .
C13 C 0.47306(19) 0.04636(17) 0.84488(13) 0.0290(6) Uani 1 1 d . . . . .
C53 C 0.80500(19) 0.40779(19) 0.94852(13) 0.0307(6) Uani 1 1 d . . . . .
H53A H 0.818617 0.399464 0.991075 0.046 Uiso 1 1 calc R U . . .
H53B H 0.813129 0.465797 0.934534 0.046 Uiso 1 1 calc R U . . .
H53C H 0.846671 0.361342 0.922597 0.046 Uiso 1 1 calc R U . . .
C27 C 0.95051(17) 0.50817(16) 0.63593(12) 0.0209(5) Uani 1 1 d . . . . .
C55 C 0.84149(18) 0.07539(18) 1.00209(12) 0.0262(6) Uani 1 1 d . . . . .
C7 C 0.98244(18) 0.06283(18) 0.87003(13) 0.0266(6) Uani 1 1 d . . . . .
H7A H 1.001466 0.064441 0.911111 0.040 Uiso 1 1 calc R U . . .
H7B H 0.948335 0.121936 0.859582 0.040 Uiso 1 1 calc R U . . .
H7C H 1.036720 0.043928 0.840229 0.040 Uiso 1 1 calc R U . . .
C57 C 0.9317(2) 0.1756(2) 1.03422(15) 0.0380(7) Uani 1 1 d . . . . .
H57A H 0.978830 0.122867 1.042482 0.057 Uiso 1 1 calc R U . . .
H57B H 0.932626 0.223321 1.062552 0.057 Uiso 1 1 calc R U . . .
H57C H 0.944107 0.194341 0.991994 0.057 Uiso 1 1 calc R U . . .
C29 C 1.0322(2) -0.1194(2) 0.65018(15) 0.0385(7) Uani 1 1 d . . . . .
H29A H 1.013130 -0.106924 0.693879 0.058 Uiso 1 1 calc R U . . .
H29B H 1.089216 -0.100816 0.638259 0.058 Uiso 1 1 calc R U . . .
H29C H 1.042248 -0.183017 0.642323 0.058 Uiso 1 1 calc R U . . .
C59 C 0.4817(2) 0.55321(18) 0.90778(13) 0.0319(7) Uani 1 1 d . . . . .
H59A H 0.505297 0.606384 0.910355 0.048 Uiso 1 1 calc R U . . .
H59B H 0.424194 0.560361 0.934711 0.048 Uiso 1 1 calc R U . . .
H59C H 0.470698 0.544328 0.865474 0.048 Uiso 1 1 calc R U . . .
C15 C 0.5448(2) -0.02141(18) 0.82053(14) 0.0331(7) Uani 1 1 d . . . . .
H15 H 0.580519 -0.059085 0.847654 0.040 Uiso 1 1 calc R U . . .
C61 C 0.4523(2) 0.0589(2) 0.91322(14) 0.0385(7) Uani 1 1 d . . . . .
H61A H 0.395831 0.040453 0.927077 0.058 Uiso 1 1 calc R U . . .
H61B H 0.444631 0.121385 0.923783 0.058 Uiso 1 1 calc R U . . .
H61C H 0.503070 0.022974 0.933286 0.058 Uiso 1 1 calc R U . . .
C31 C 0.5987(2) 0.69850(18) 0.81740(14) 0.0361(7) Uani 1 1 d . . . . .
H31 H 0.592079 0.711098 0.860061 0.043 Uiso 1 1 calc R U . . .
C63 C 0.25386(17) 0.41001(17) 0.78217(13) 0.0257(6) Uani 1 1 d . . . . .
C2 C 0.18978(18) 0.31176(18) 0.84845(13) 0.0268(6) Uani 1 1 d . . . . .
C65 C 0.7838(2) -0.04711(18) 0.90641(13) 0.0299(6) Uani 1 1 d . . . . .
C33 C 0.7627(2) 0.6203(2) 0.82612(13) 0.0350(7) Uani 1 1 d . . . . .
H33A H 0.769378 0.557532 0.835622 0.053 Uiso 1 1 calc R U . . .
H33B H 0.751866 0.654827 0.864308 0.053 Uiso 1 1 calc R U . . .
H33C H 0.818801 0.628551 0.802300 0.053 Uiso 1 1 calc R U . . .
C67 C 0.42297(19) 0.22982(19) 0.53849(14) 0.0317(6) Uani 1 1 d . . . . .
H67A H 0.359785 0.249521 0.557718 0.048 Uiso 1 1 calc R U . . .
H67B H 0.453374 0.175442 0.558004 0.048 Uiso 1 1 calc R U . . .
H67C H 0.422731 0.218383 0.494783 0.048 Uiso 1 1 calc R U . . .
C17 C 0.20511(18) 0.23432(18) 0.89219(13) 0.0288(6) Uani 1 1 d . . . . .
C69 C 0.25955(17) 0.48175(18) 0.81812(14) 0.0295(6) Uani 1 1 d . . . . .
C35 C 0.6976(2) -0.0326(2) 0.94982(17) 0.0471(9) Uani 1 1 d . . . . .
H35A H 0.667128 -0.080700 0.944890 0.071 Uiso 1 1 calc R U . . .
H35B H 0.656594 0.023945 0.940945 0.071 Uiso 1 1 calc R U . . .
H35C H 0.712698 -0.031591 0.991981 0.071 Uiso 1 1 calc R U . . .
C71 C 0.6808(2) 0.0821(2) 0.35688(12) 0.0344(7) Uani 1 1 d . . . . .
H71A H 0.708158 0.021061 0.343137 0.052 Uiso 1 1 calc R U . . .
H71B H 0.723868 0.119117 0.344717 0.052 Uiso 1 1 calc R U . . .
H71C H 0.624080 0.104524 0.338101 0.052 Uiso 1 1 calc R U . . .
C9 C 0.2130(2) 0.3463(2) 0.68661(14) 0.0351(7) Uani 1 1 d . . . . .
H9A H 0.271535 0.313871 0.665208 0.053 Uiso 1 1 calc R U . . .
H9B H 0.170479 0.369984 0.656602 0.053 Uiso 1 1 calc R U . . .
H9C H 0.187079 0.306117 0.714063 0.053 Uiso 1 1 calc R U . . .
C73 C 0.1150(2) 0.2100(2) 0.91380(16) 0.0416(8) Uani 1 1 d . . . . .
H73A H 0.071590 0.261658 0.933421 0.062 Uiso 1 1 calc R U . . .
H73B H 0.125821 0.161797 0.943285 0.062 Uiso 1 1 calc R U . . .
H73C H 0.089640 0.190892 0.878616 0.062 Uiso 1 1 calc R U . . .
C37 C 0.3736(2) 0.13719(19) 0.69892(13) 0.0321(7) Uani 1 1 d . . . . .
H37A H 0.385550 0.196324 0.694811 0.048 Uiso 1 1 calc R U . . .
H37B H 0.309599 0.142303 0.715483 0.048 Uiso 1 1 calc R U . . .
H37C H 0.385090 0.107937 0.658655 0.048 Uiso 1 1 calc R U . . .
C75 C 0.27222(19) 0.15650(19) 0.86014(13) 0.0299(6) Uani 1 1 d . . . . .
C19 C 0.61752(18) 0.66437(16) 0.69251(13) 0.0266(6) Uani 1 1 d . . . . .
C77 C 0.5240(2) 0.72804(19) 0.78518(16) 0.0391(8) Uani 1 1 d . . . . .
C39 C 0.7292(2) -0.09049(18) 0.56710(14) 0.0324(6) Uani 1 1 d . . . . .
H39A H 0.673856 -0.045542 0.581604 0.049 Uiso 1 1 calc R U . . .
H39B H 0.731788 -0.144011 0.591566 0.049 Uiso 1 1 calc R U . . .
H39C H 0.727606 -0.104651 0.523978 0.049 Uiso 1 1 calc R U . . .
C79 C 0.82661(17) 0.64144(16) 0.66454(12) 0.0216(5) Uani 1 1 d . . . . .
C5 C 0.43536(18) 0.08381(17) 0.74135(13) 0.0253(6) Uani 1 1 d . . . . .
C81 C 0.4253(2) 0.53679(18) 0.60764(14) 0.0363(7) Uani 1 1 d . . . . .
H81A H 0.359080 0.545882 0.606464 0.054 Uiso 1 1 calc R U . . .
H81B H 0.446625 0.584787 0.585860 0.054 Uiso 1 1 calc R U . . .
H81C H 0.438472 0.536426 0.650309 0.054 Uiso 1 1 calc R U . . .
C41 C 0.8117(2) 0.1294(2) 1.10958(13) 0.0407(8) Uani 1 1 d . . . . .
H41A H 0.751808 0.114763 1.113540 0.061 Uiso 1 1 calc R U . . .
H41B H 0.809258 0.179714 1.136578 0.061 Uiso 1 1 calc R U . . .
H41C H 0.858161 0.078277 1.121142 0.061 Uiso 1 1 calc R U . . .
C83 C 0.22845(18) 0.42107(18) 0.72334(13) 0.0288(6) Uani 1 1 d . . . . .
C21 C 0.5900(2) 0.02856(19) 0.44735(14) 0.0331(7) Uani 1 1 d . . . . .
H21A H 0.533766 0.050577 0.427997 0.050 Uiso 1 1 calc R U . . .
H21B H 0.575769 0.032726 0.491972 0.050 Uiso 1 1 calc R U . . .
H21C H 0.616595 -0.033295 0.435156 0.050 Uiso 1 1 calc R U . . .
C85 C 0.53441(19) 0.71046(18) 0.72276(15) 0.0337(7) Uani 1 1 d . . . . .
H85 H 0.483585 0.730370 0.700103 0.040 Uiso 1 1 calc R U . . .
C43 C 0.6276(2) 0.64846(19) 0.62481(14) 0.0329(7) Uani 1 1 d . . . . .
H43A H 0.668612 0.682913 0.604477 0.049 Uiso 1 1 calc R U . . .
H43B H 0.567427 0.666640 0.609708 0.049 Uiso 1 1 calc R U . . .
H43C H 0.653326 0.585404 0.615921 0.049 Uiso 1 1 calc R U . . .
C87 C 0.2141(2) 0.5062(2) 0.69899(15) 0.0377(7) Uani 1 1 d . . . . .
H87 H 0.196859 0.515047 0.658668 0.045 Uiso 1 1 calc R U . . .
C11 C 0.8941(2) -0.13655(19) 0.83044(14) 0.0360(7) Uani 1 1 d . . . . .
C89 C 0.5097(2) 0.01601(18) 0.71931(13) 0.0306(6) Uani 1 1 d . . . . .
H89 H 0.521978 0.005217 0.676405 0.037 Uiso 1 1 calc R U . . .
C45 C 0.2479(2) 0.2608(2) 0.94736(14) 0.0367(7) Uani 1 1 d . . . . .
H45A H 0.306479 0.274917 0.933105 0.055 Uiso 1 1 calc R U . . .
H45B H 0.258003 0.211572 0.976081 0.055 Uiso 1 1 calc R U . . .
H45C H 0.206278 0.312715 0.967980 0.055 Uiso 1 1 calc R U . . .
C91 C 0.9732(2) 0.65581(18) 0.60487(15) 0.0347(7) Uani 1 1 d . . . . .
H91A H 0.996189 0.665052 0.643629 0.052 Uiso 1 1 calc R U . . .
H91B H 0.943785 0.713099 0.588509 0.052 Uiso 1 1 calc R U . . .
H91C H 1.024326 0.625815 0.575437 0.052 Uiso 1 1 calc R U . . .
C23 C 0.2240(2) 0.5774(2) 0.73159(16) 0.0406(8) Uani 1 1 d . . . . .
C93 C 0.8126(2) -0.12119(19) 0.86858(14) 0.0367(7) Uani 1 1 d . . . . .
H93 H 0.775384 -0.162582 0.868827 0.044 Uiso 1 1 calc R U . . .
C47 C 0.2456(2) 0.56483(19) 0.79129(16) 0.0394(8) Uani 1 1 d . . . . .
H47 H 0.250909 0.614059 0.814447 0.047 Uiso 1 1 calc R U . . .
C95 C 0.4327(2) 0.7782(2) 0.81732(19) 0.0584(11) Uani 1 1 d . . . . .
H95A H 0.401693 0.736510 0.839367 0.088 Uiso 1 1 calc R U . . .
H95B H 0.394493 0.809529 0.786946 0.088 Uiso 1 1 calc R U . . .
H95C H 0.443069 0.821007 0.846398 0.088 Uiso 1 1 calc R U . . .
C3 C 0.9237(3) -0.2173(2) 0.78914(18) 0.0599(11) Uani 1 1 d . . . . .
H3A H 0.885714 -0.209989 0.755197 0.090 Uiso 1 1 calc R U . . .
H3B H 0.916354 -0.269733 0.812578 0.090 Uiso 1 1 calc R U . . .
H3C H 0.988065 -0.224658 0.772835 0.090 Uiso 1 1 calc R U . . .
C97 C 0.5663(2) -0.03617(17) 0.75780(14) 0.0325(7) Uani 1 1 d . . . . .
C49 C 0.6495(2) -0.10522(19) 0.73234(16) 0.0455(9) Uani 1 1 d . . . . .
H49A H 0.698067 -0.076318 0.716203 0.068 Uiso 1 1 calc R U . . .
H49B H 0.633496 -0.138388 0.699333 0.068 Uiso 1 1 calc R U . . .
H49C H 0.671108 -0.145861 0.764925 0.068 Uiso 1 1 calc R U . . .
C99 C 0.2109(3) 0.6685(2) 0.7031(2) 0.0627(11) Uani 1 1 d . . . . .
H99A H 0.270616 0.678672 0.687072 0.094 Uiso 1 1 calc R U . . .
H99B H 0.181034 0.713630 0.734279 0.094 Uiso 1 1 calc R U . . .
H99C H 0.172446 0.672008 0.669654 0.094 Uiso 1 1 calc R U . . .
N301 N 1.0277(11) 0.5903(11) 0.8859(8) 0.239(9) Uani 0.632(16) 1 d D U P A -1
C302 C 0.9777(15) 0.5809(19) 0.9272(11) 0.198(11) Uani 0.632(16) 1 d D U P A -1
C303 C 0.9701(10) 0.5505(10) 0.9916(7) 0.147(6) Uani 0.632(16) 1 d D U P A -1
H30A H 0.905329 0.557362 1.006843 0.221 Uiso 0.632(16) 1 calc R U P A -1
H30B H 1.002210 0.488101 0.993288 0.221 Uiso 0.632(16) 1 calc R U P A -1
H30C H 0.997613 0.585975 1.016987 0.221 Uiso 0.632(16) 1 calc R U P A -1
N9 N 0.9330(18) 0.6358(19) 0.9285(13) 0.240(14) Uani 0.368(16) 1 d D U P A -2
C101 C 0.9933(17) 0.5872(15) 0.9386(10) 0.106(7) Uani 0.368(16) 1 d D U P A -2
C1A C 1.0255(10) 0.4987(10) 0.9650(9) 0.092(6) Uani 0.368(16) 1 d D U P A -2
H1AA H 1.092472 0.484283 0.963126 0.138 Uiso 0.368(16) 1 calc R U P A -2
H1AB H 0.998872 0.498723 1.007744 0.138 Uiso 0.368(16) 1 calc R U P A -2
H1AC H 1.006520 0.454370 0.941531 0.138 Uiso 0.368(16) 1 calc R U P A -2

loop_
_atom_site_aniso_label
_atom_site_aniso_U_11
_atom_site_aniso_U_22
_atom_site_aniso_U_33
_atom_site_aniso_U_23
_atom_site_aniso_U_13
_atom_site_aniso_U_12
Pd1 0.01495(9) 0.01361(9) 0.01409(9) 0.00095(7) -0.00070(7) -0.00187(7)
Pd4 0.01409(9) 0.01373(9) 0.01503(9) 0.00102(7) -0.00084(7) -0.00244(7)
Pd2 0.01406(9) 0.01360(9) 0.01553(9) 0.00033(7) -0.00151(7) -0.00293(7)
Pd3 0.01581(9) 0.01346(9) 0.01615(9) 0.00075(7) 0.00027(7) -0.00254(7)
S1 0.0162(3) 0.0159(3) 0.0177(3) 0.0019(2) 0.0010(2) -0.0031(2)
S4 0.0148(3) 0.0131(3) 0.0190(3) 0.0003(2) -0.0002(2) -0.0029(2)
S6 0.0156(3) 0.0154(3) 0.0179(3) -0.0010(2) -0.0016(2) -0.0029(2)
S8 0.0141(3) 0.0153(3) 0.0220(3) 0.0014(2) -0.0012(2) -0.0028(2)
S2 0.0163(3) 0.0158(3) 0.0154(3) 0.0014(2) -0.0020(2) -0.0025(2)
S5 0.0164(3) 0.0142(3) 0.0150(3) 0.0007(2) -0.0003(2) -0.0038(2)
S3 0.0206(3) 0.0146(3) 0.0161(3) 0.0022(2) -0.0020(2) -0.0005(2)
S7 0.0173(3) 0.0147(3) 0.0164(3) -0.0005(2) -0.0009(2) -0.0004(2)
O1 0.0401(12) 0.0335(11) 0.0179(9) -0.0051(8) -0.0057(8) 0.0080(9)
O4 0.0174(9) 0.0234(9) 0.0420(12) 0.0026(8) 0.0017(8) -0.0061(8)
O6 0.0275(10) 0.0299(10) 0.0269(10) -0.0112(8) 0.0008(8) -0.0005(8)
O8 0.0407(12) 0.0368(11) 0.0227(10) -0.0013(9) -0.0147(9) 0.0019(9)
O2 0.0161(10) 0.0398(12) 0.0493(13) 0.0049(10) 0.0015(9) -0.0042(9)
O5 0.0302(10) 0.0147(9) 0.0457(12) 0.0005(8) 0.0081(9) -0.0068(8)
N1 0.0193(11) 0.0175(10) 0.0185(11) -0.0022(8) -0.0007(8) -0.0032(8)
N4 0.0151(10) 0.0159(10) 0.0205(11) 0.0023(8) 0.0000(8) -0.0036(8)
O3 0.0467(13) 0.0288(11) 0.0261(11) 0.0089(8) -0.0079(9) 0.0057(9)
N6 0.0236(11) 0.0208(11) 0.0152(10) 0.0011(8) -0.0030(9) 0.0024(9)
N8 0.0238(11) 0.0179(10) 0.0173(10) -0.0024(8) -0.0048(9) -0.0028(9)
N2 0.0254(11) 0.0200(11) 0.0161(10) 0.0034(8) -0.0002(9) 0.0011(9)
N5 0.0210(11) 0.0189(11) 0.0279(12) -0.0004(9) 0.0043(9) -0.0064(9)
N3 0.0161(10) 0.0139(10) 0.0241(11) 0.0002(8) 0.0016(8) -0.0036(8)
C1 0.0204(13) 0.0176(12) 0.0201(13) -0.0057(10) 0.0020(10) -0.0014(10)
O7 0.0413(13) 0.0298(12) 0.0665(16) -0.0026(11) 0.0193(11) -0.0195(10)
C4 0.0356(16) 0.0158(12) 0.0268(14) -0.0011(11) 0.0004(12) -0.0016(11)
C6 0.0239(13) 0.0210(13) 0.0120(12) -0.0003(10) -0.0023(10) 0.0034(10)
C8 0.0253(14) 0.0295(15) 0.0252(14) 0.0010(11) -0.0058(11) 0.0012(11)
N7 0.0152(10) 0.0220(11) 0.0290(12) 0.0003(9) -0.0004(9) -0.0060(9)
C10 0.0194(12) 0.0161(12) 0.0162(12) -0.0003(9) -0.0020(10) 0.0017(10)
C12 0.0244(14) 0.0214(13) 0.0316(15) -0.0002(11) -0.0004(11) -0.0061(11)
C14 0.0201(13) 0.0279(14) 0.0182(13) -0.0020(11) -0.0030(10) 0.0006(11)
C16 0.0123(11) 0.0161(12) 0.0253(13) 0.0022(10) 0.0005(10) -0.0050(9)
C18 0.0196(13) 0.0232(13) 0.0266(14) -0.0041(11) -0.0012(11) -0.0026(10)
C20 0.0234(14) 0.0285(14) 0.0230(14) -0.0024(11) -0.0042(11) -0.0037(11)
C22 0.0173(12) 0.0175(12) 0.0192(12) 0.0016(10) 0.0000(10) 0.0009(10)
C24 0.0263(14) 0.0253(13) 0.0142(12) -0.0023(10) -0.0014(10) -0.0034(11)
C26 0.0196(13) 0.0198(12) 0.0222(13) 0.0011(10) 0.0003(10) -0.0079(10)
C28 0.0247(13) 0.0215(13) 0.0166(12) 0.0032(10) -0.0073(10) -0.0026(10)
C30 0.0243(14) 0.0269(14) 0.0208(13) 0.0028(11) -0.0078(11) -0.0043(11)
C32 0.0213(13) 0.0176(12) 0.0187(12) -0.0043(10) 0.0008(10) 0.0010(10)
C34 0.0286(14) 0.0224(13) 0.0260(14) -0.0034(11) -0.0037(11) 0.0026(11)
C36 0.0211(13) 0.0201(13) 0.0296(14) 0.0030(11) 0.0012(11) -0.0011(10)
C38 0.0366(16) 0.0181(13) 0.0192(13) -0.0009(10) -0.0028(11) -0.0038(11)
C40 0.0480(19) 0.0265(15) 0.0319(16) 0.0037(13) -0.0010(14) 0.0087(14)
C42 0.0133(11) 0.0143(11) 0.0190(12) 0.0034(9) -0.0015(9) -0.0004(9)
C44 0.0178(12) 0.0132(11) 0.0205(12) -0.0010(9) -0.0036(10) -0.0024(9)
C46 0.0267(14) 0.0179(12) 0.0158(12) -0.0003(10) -0.0066(10) -0.0012(10)
C48 0.0169(12) 0.0161(12) 0.0224(13) -0.0007(10) -0.0018(10) -0.0041(10)
C50 0.0220(13) 0.0252(14) 0.0226(13) 0.0041(11) -0.0001(11) -0.0035(11)
C52 0.0231(13) 0.0197(13) 0.0246(14) -0.0036(10) 0.0037(11) -0.0038(10)
C54 0.0285(14) 0.0176(12) 0.0188(13) 0.0053(10) -0.0043(11) 0.0011(11)
C56 0.0274(14) 0.0222(13) 0.0130(12) -0.0020(10) -0.0013(10) -0.0006(11)
C58 0.0259(14) 0.0216(13) 0.0181(12) -0.0032(10) 0.0006(10) -0.0113(11)
C60 0.0314(15) 0.0223(13) 0.0165(13) -0.0035(10) -0.0016(11) 0.0029(11)
C62 0.0254(14) 0.0182(12) 0.0228(13) -0.0046(10) 0.0015(11) -0.0030(10)
C64 0.0230(13) 0.0277(14) 0.0202(13) -0.0025(11) -0.0020(11) -0.0080(11)
C66 0.0162(12) 0.0172(12) 0.0162(12) 0.0001(9) -0.0027(9) -0.0019(9)
C68 0.0264(14) 0.0239(14) 0.0281(14) 0.0002(11) -0.0050(11) -0.0057(11)
C70 0.0344(15) 0.0185(13) 0.0233(14) 0.0019(10) -0.0077(11) -0.0051(11)
C72 0.0368(16) 0.0211(13) 0.0217(13) 0.0028(11) -0.0080(12) 0.0025(12)
C74 0.0138(12) 0.0213(13) 0.0230(13) -0.0005(10) -0.0004(10) -0.0044(10)
C76 0.0236(13) 0.0284(14) 0.0180(13) 0.0028(11) -0.0018(11) -0.0011(11)
C78 0.0204(13) 0.0182(12) 0.0213(13) -0.0017(10) -0.0006(10) -0.0046(10)
C80 0.0315(15) 0.0219(13) 0.0212(13) 0.0021(11) 0.0009(11) -0.0082(11)
C82 0.0347(16) 0.0324(15) 0.0254(15) 0.0062(12) -0.0001(12) -0.0008(13)
C84 0.0178(12) 0.0159(12) 0.0199(12) -0.0008(10) 0.0018(10) -0.0035(10)
C86 0.0239(13) 0.0151(12) 0.0334(15) -0.0001(11) 0.0063(11) -0.0087(10)
C88 0.0290(15) 0.0296(15) 0.0226(14) 0.0025(11) -0.0010(11) -0.0031(12)
C90 0.0297(14) 0.0160(12) 0.0308(15) 0.0026(11) 0.0051(12) -0.0074(11)
C92 0.0257(14) 0.0269(14) 0.0193(13) -0.0061(11) -0.0036(11) -0.0075(11)
C94 0.0254(14) 0.0313(15) 0.0161(13) 0.0021(11) -0.0024(11) 0.0041(11)
C96 0.0297(15) 0.0274(14) 0.0213(14) 0.0024(11) -0.0011(11) 0.0012(12)
C98 0.0249(13) 0.0206(13) 0.0181(13) 0.0055(10) -0.0055(10) 0.0019(10)
C100 0.0236(13) 0.0184(13) 0.0265(14) 0.0034(10) 0.0045(11) -0.0067(10)
C25 0.0316(16) 0.0320(16) 0.0459(19) -0.0108(14) -0.0045(14) -0.0055(13)
C51 0.0204(13) 0.0136(12) 0.0323(15) 0.0006(10) 0.0035(11) -0.0035(10)
C13 0.0304(15) 0.0200(13) 0.0353(16) 0.0046(12) 0.0073(12) -0.0083(11)
C53 0.0319(15) 0.0333(15) 0.0277(15) -0.0020(12) -0.0053(12) -0.0083(12)
C27 0.0202(13) 0.0195(13) 0.0246(13) -0.0014(10) 0.0005(10) -0.0089(10)
C55 0.0237(14) 0.0324(15) 0.0178(13) 0.0073(11) -0.0003(11) 0.0012(12)
C7 0.0212(13) 0.0282(14) 0.0274(14) -0.0007(11) -0.0005(11) -0.0009(11)
C57 0.0269(15) 0.0430(18) 0.0408(18) -0.0039(14) -0.0080(13) 0.0005(13)
C29 0.0404(18) 0.0331(16) 0.0408(18) 0.0072(14) -0.0133(14) -0.0026(14)
C59 0.0372(16) 0.0263(14) 0.0257(15) -0.0002(12) -0.0059(12) 0.0064(12)
C15 0.0349(16) 0.0184(13) 0.0425(18) 0.0080(12) 0.0063(13) -0.0047(12)
C61 0.0387(17) 0.0353(17) 0.0345(17) 0.0070(13) 0.0092(14) -0.0014(14)
C31 0.0427(18) 0.0249(15) 0.0347(17) -0.0005(12) 0.0136(14) -0.0044(13)
C63 0.0141(12) 0.0229(13) 0.0380(16) 0.0023(12) 0.0011(11) -0.0019(10)
C2 0.0182(13) 0.0321(15) 0.0308(15) -0.0046(12) -0.0002(11) -0.0084(12)
C65 0.0319(15) 0.0249(14) 0.0300(15) 0.0074(12) -0.0006(12) -0.0025(12)
C33 0.0390(17) 0.0373(17) 0.0268(15) -0.0039(13) 0.0025(13) -0.0075(14)
C67 0.0257(15) 0.0348(16) 0.0349(16) -0.0032(13) -0.0037(12) -0.0071(12)
C17 0.0207(14) 0.0306(15) 0.0335(16) 0.0013(12) 0.0042(12) -0.0062(11)
C69 0.0152(13) 0.0273(14) 0.0442(17) -0.0028(13) 0.0017(12) -0.0038(11)
C35 0.046(2) 0.0369(18) 0.057(2) 0.0048(16) 0.0098(17) -0.0141(15)
C71 0.0406(17) 0.0388(17) 0.0216(14) -0.0055(12) -0.0060(12) -0.0034(14)
C9 0.0288(15) 0.0373(17) 0.0379(17) 0.0036(13) -0.0081(13) -0.0032(13)
C73 0.0249(15) 0.0456(19) 0.052(2) 0.0083(15) 0.0103(14) -0.0105(14)
C37 0.0322(16) 0.0323(15) 0.0340(16) -0.0090(13) -0.0009(13) -0.0125(13)
C75 0.0254(14) 0.0312(16) 0.0339(16) 0.0007(12) 0.0044(12) -0.0118(12)
C19 0.0247(14) 0.0144(12) 0.0398(16) 0.0043(11) 0.0003(12) -0.0050(10)
C77 0.0303(16) 0.0226(15) 0.056(2) 0.0057(14) 0.0145(15) 0.0014(12)
C39 0.0348(16) 0.0253(14) 0.0397(17) 0.0042(12) -0.0036(13) -0.0126(12)
C79 0.0222(13) 0.0175(13) 0.0258(14) 0.0031(10) -0.0018(11) -0.0066(10)
C5 0.0262(14) 0.0191(13) 0.0326(15) -0.0024(11) 0.0024(11) -0.0117(11)
C81 0.0459(18) 0.0245(15) 0.0324(16) -0.0010(12) -0.0046(14) 0.0040(13)
C41 0.0482(19) 0.0432(18) 0.0180(14) 0.0051(13) -0.0009(13) 0.0130(15)
C83 0.0164(13) 0.0313(15) 0.0364(16) 0.0041(12) -0.0008(11) -0.0027(11)
C21 0.0322(16) 0.0338(16) 0.0373(17) -0.0073(13) -0.0067(13) -0.0140(13)
C85 0.0224(14) 0.0223(14) 0.0522(19) 0.0095(13) 0.0020(13) 0.0000(11)
C43 0.0264(15) 0.0294(15) 0.0425(17) 0.0044(13) -0.0099(13) -0.0034(12)
C87 0.0266(15) 0.0375(17) 0.0445(18) 0.0111(14) -0.0017(13) -0.0003(13)
C11 0.0503(19) 0.0237(15) 0.0311(16) -0.0004(12) -0.0019(14) -0.0042(13)
C89 0.0364(16) 0.0239(14) 0.0317(15) -0.0070(12) 0.0081(13) -0.0124(12)
C45 0.0370(17) 0.0362(17) 0.0324(16) -0.0022(13) 0.0004(13) -0.0012(13)
C91 0.0306(16) 0.0235(14) 0.0484(19) 0.0018(13) 0.0112(14) -0.0106(12)
C23 0.0293(16) 0.0282(16) 0.060(2) 0.0109(15) 0.0008(15) -0.0010(13)
C93 0.0463(18) 0.0241(15) 0.0412(18) 0.0068(13) -0.0025(14) -0.0129(13)
C47 0.0249(15) 0.0244(15) 0.066(2) -0.0049(15) 0.0039(15) -0.0038(12)
C95 0.038(2) 0.048(2) 0.071(3) 0.0030(19) 0.0241(18) 0.0115(16)
C3 0.084(3) 0.0354(19) 0.059(2) -0.0173(17) 0.014(2) -0.0202(19)
C97 0.0346(16) 0.0152(13) 0.0451(18) -0.0017(12) 0.0110(14) -0.0075(12)
C49 0.048(2) 0.0230(15) 0.056(2) -0.0025(14) 0.0175(16) 0.0002(14)
C99 0.058(2) 0.0332(19) 0.088(3) 0.0176(19) -0.001(2) 0.0012(17)
N301 0.208(13) 0.235(13) 0.227(14) 0.050(11) 0.023(10) 0.014(10)
C302 0.195(14) 0.194(14) 0.193(13) 0.024(9) -0.011(8) -0.028(9)
C303 0.134(10) 0.137(11) 0.178(11) -0.055(10) 0.001(9) -0.051(9)
N9 0.216(16) 0.245(19) 0.205(19) 0.025(14) -0.027(14) 0.054(12)
C101 0.126(11) 0.099(9) 0.088(10) -0.017(7) 0.012(8) -0.030(7)
C1A 0.054(7) 0.079(8) 0.134(13) -0.067(7) 0.013(8) -0.003(6)

loop_
_atom_type_symbol
_atom_type_description
_atom_type_scat_dispersion_real
_atom_type_scat_dispersion_imag
_atom_type_scat_source
C C 0.0033 0.0016 'International Tables Vol C Tables 4.2.6.8 and 6.1.1.4'
H H 0.0000 0.0000 'International Tables Vol C Tables 4.2.6.8 and 6.1.1.4'
N N 0.0061 0.0033 'International Tables Vol C Tables 4.2.6.8 and 6.1.1.4'
O O 0.0106 0.0060 'International Tables Vol C Tables 4.2.6.8 and 6.1.1.4'
Pd Pd -0.9988 1.0072 'International Tables Vol C Tables 4.2.6.8 and 6.1.1.4'
S S 0.1246 0.1234 'International Tables Vol C Tables 4.2.6.8 and 6.1.1.4'

loop_
_geom_angle_atom_site_label_1
_geom_angle_atom_site_label_2
_geom_angle_atom_site_label_3
_geom_angle
_geom_angle_site_symmetry_1
_geom_angle_site_symmetry_3
_geom_angle_publ_flag
S2 Pd1 Pd3 96.222(16) . . ?
S2 Pd1 S7 148.37(2) . . ?
S5 Pd1 Pd3 108.065(16) . . ?
S5 Pd1 S2 103.55(2) . . ?
S5 Pd1 S7 95.41(2) . . ?
S3 Pd1 Pd3 58.334(16) . . ?
S3 Pd1 S2 74.65(2) . . ?
S3 Pd1 S5 165.40(2) . . ?
S3 Pd1 S7 80.63(2) . . ?
S7 Pd1 Pd3 53.399(15) . . ?
S1 Pd4 Pd2 96.468(16) . . ?
S1 Pd4 S4 149.18(2) . . ?
S4 Pd4 Pd2 53.965(15) . . ?
S8 Pd4 Pd2 59.182(16) . . ?
S8 Pd4 S1 74.86(2) . . ?
S8 Pd4 S4 81.27(2) . . ?
S8 Pd4 S2 166.06(2) . . ?
S2 Pd4 Pd2 108.607(16) . . ?
S2 Pd4 S1 101.54(2) . . ?
S2 Pd4 S4 96.94(2) . . ?
S4 Pd2 Pd4 58.613(16) . . ?
S4 Pd2 S6 165.97(2) . . ?
S4 Pd2 S8 80.92(2) . . ?
S4 Pd2 S5 74.61(2) . . ?
S6 Pd2 Pd4 108.282(17) . . ?
S6 Pd2 S8 95.31(2) . . ?
S6 Pd2 S5 103.44(2) . . ?
S8 Pd2 Pd4 53.957(15) . . ?
S5 Pd2 Pd4 95.177(16) . . ?
S5 Pd2 S8 148.02(2) . . ?
S1 Pd3 Pd1 106.966(17) . . ?
S1 Pd3 S6 104.27(2) . . ?
S1 Pd3 S3 94.09(2) . . ?
S6 Pd3 Pd1 96.625(16) . . ?
S6 Pd3 S3 149.22(2) . . ?
S3 Pd3 Pd1 53.890(15) . . ?
S7 Pd3 Pd1 59.035(16) . . ?
S7 Pd3 S1 165.22(2) . . ?
S7 Pd3 S6 74.65(2) . . ?
S7 Pd3 S3 81.32(2) . . ?
Pd3 S1 Pd4 89.50(2) . . ?
C84 S1 Pd4 88.35(8) . . ?
C84 S1 Pd3 109.86(8) . . ?
Pd2 S4 Pd4 67.422(17) . . ?
C42 S4 Pd4 112.14(8) . . ?
C42 S4 Pd2 89.67(8) . . ?
Pd2 S6 Pd3 89.01(2) . . ?
C44 S6 Pd2 108.70(8) . . ?
C44 S6 Pd3 89.04(8) . . ?
Pd4 S8 Pd2 66.861(16) . . ?
C84 S8 Pd4 88.95(8) . . ?
C84 S8 Pd2 112.61(8) . . ?
Pd4 S2 Pd1 88.99(2) . . ?
C10 S2 Pd1 89.48(8) . . ?
C10 S2 Pd4 108.40(8) . . ?
Pd1 S5 Pd2 89.06(2) . . ?
C42 S5 Pd1 111.20(8) . . ?
C42 S5 Pd2 87.80(8) . . ?
Pd1 S3 Pd3 67.777(17) . . ?
C10 S3 Pd1 90.43(8) . . ?
C10 S3 Pd3 111.68(8) . . ?
Pd3 S7 Pd1 67.566(16) . . ?
C44 S7 Pd1 112.14(8) . . ?
C44 S7 Pd3 90.61(8) . . ?
C48 N1 C32 119.78(19) . . ?
C58 N1 C32 115.16(19) . . ?
C58 N1 C48 124.3(2) . . ?
C66 N4 C16 121.29(19) . . ?
C27 N4 C16 114.80(19) . . ?
C27 N4 C66 122.9(2) . . ?
C22 N6 C6 119.0(2) . . ?
C76 N6 C6 114.17(19) . . ?
C76 N6 C22 125.4(2) . . ?
C48 N8 C46 119.90(19) . . ?
C64 N8 C46 114.8(2) . . ?
C64 N8 C48 124.3(2) . . ?
C22 N2 C54 121.0(2) . . ?
C55 N2 C22 124.4(2) . . ?
C55 N2 C54 113.2(2) . . ?
C78 N5 C86 120.7(2) . . ?
C75 N5 C78 122.0(2) . . ?
C75 N5 C86 116.8(2) . . ?
C66 N3 C51 121.97(19) . . ?
C79 N3 C66 122.4(2) . . ?
C79 N3 C51 113.66(19) . . ?
C18 C1 C12 120.3(2) . . ?
C32 C1 C12 121.8(2) . . ?
C32 C1 C18 117.8(2) . . ?
C34 C4 H4 119.2 . . ?
C62 C4 H4 119.2 . . ?
C62 C4 C34 121.6(3) . . ?
C24 C6 N6 119.1(2) . . ?
C56 C6 N6 118.4(2) . . ?
C56 C6 C24 122.3(2) . . ?
C30 C8 H8 119.0 . . ?
C72 C8 H8 119.0 . . ?
C72 C8 C30 122.1(3) . . ?
C78 N7 C63 122.9(2) . . ?
C2 N7 C78 121.2(2) . . ?
C2 N7 C63 114.1(2) . . ?
S2 C10 S3 104.67(12) . . ?
C22 C10 S2 125.51(19) . . ?
C22 C10 S3 128.87(19) . . ?
C1 C12 H12A 109.5 . . ?
C1 C12 H12B 109.5 . . ?
C1 C12 H12C 109.5 . . ?
H12A C12 H12B 109.5 . . ?
H12A C12 H12C 109.5 . . ?
H12B C12 H12C 109.5 . . ?
C56 C14 H14 119.2 . . ?
C60 C14 H14 119.2 . . ?
C60 C14 C56 121.6(2) . . ?
C26 C16 N4 118.0(2) . . ?
C74 C16 N4 119.5(2) . . ?
C74 C16 C26 122.1(2) . . ?
C1 C18 H18 119.2 . . ?
C34 C18 C1 121.6(3) . . ?
C34 C18 H18 119.2 . . ?
H20A C20 H20B 109.5 . . ?
H20A C20 H20C 109.5 . . ?
H20B C20 H20C 109.5 . . ?
C74 C20 H20A 109.5 . . ?
C74 C20 H20B 109.5 . . ?
C74 C20 H20C 109.5 . . ?
N2 C22 N6 114.5(2) . . ?
C10 C22 N6 121.7(2) . . ?
C10 C22 N2 123.8(2) . . ?
C6 C24 C53 121.4(2) . . ?
C38 C24 C6 117.1(2) . . ?
C38 C24 C53 121.5(2) . . ?
C16 C26 C80 121.9(2) . . ?
C52 C26 C16 117.8(2) . . ?
C52 C26 C80 120.2(2) . . ?
C46 C28 C68 121.5(2) . . ?
C46 C28 C70 117.4(2) . . ?
C70 C28 C68 121.1(2) . . ?
C8 C30 C46 117.5(2) . . ?
C8 C30 C67 121.2(2) . . ?
C46 C30 C67 121.3(2) . . ?
C1 C32 N1 118.8(2) . . ?
C1 C32 C62 122.6(2) . . ?
C62 C32 N1 118.6(2) . . ?
C4 C34 C29 120.9(3) . . ?
C18 C34 C4 118.9(2) . . ?
C18 C34 C29 120.2(3) . . ?
C50 C36 C40 120.9(2) . . ?
C52 C36 C40 120.6(2) . . ?
C52 C36 C50 118.5(2) . . ?
C24 C38 H38 118.9 . . ?
C60 C38 C24 122.3(3) . . ?
C60 C38 H38 118.9 . . ?
C36 C40 H40A 109.5 . . ?
C36 C40 H40B 109.5 . . ?
C36 C40 H40C 109.5 . . ?
H40A C40 H40B 109.5 . . ?
H40A C40 H40C 109.5 . . ?
H40B C40 H40C 109.5 . . ?
S4 C42 S5 106.37(12) . . ?
C66 C42 S4 128.69(18) . . ?
C66 C42 S5 124.01(18) . . ?
S6 C44 S7 104.85(13) . . ?
C48 C44 S6 125.59(19) . . ?
C48 C44 S7 128.94(18) . . ?
C28 C46 N8 118.9(2) . . ?
C28 C46 C30 122.2(2) . . ?
C30 C46 N8 118.9(2) . . ?
N1 C48 N8 114.2(2) . . ?
C44 C48 N1 123.7(2) . . ?
C44 C48 N8 122.1(2) . . ?
C36 C50 H50 119.2 . . ?
C74 C50 C36 121.6(2) . . ?
C74 C50 H50 119.2 . . ?
C26 C52 H52 119.2 . . ?
C36 C52 C26 121.6(2) . . ?
C36 C52 H52 119.2 . . ?
C98 C54 N2 118.5(2) . . ?
C65 C54 N2 118.6(2) . . ?
C65 C54 C98 122.7(2) . . ?
C6 C56 C14 117.8(2) . . ?
C6 C56 C88 121.3(2) . . ?
C14 C56 C88 120.8(2) . . ?
O6 C58 N1 120.6(2) . . ?
O6 C58 C92 122.0(2) . . ?
N1 C58 C92 117.3(2) . . ?
C14 C60 C59 120.4(3) . . ?
C38 C60 C14 118.3(2) . . ?
C38 C60 C59 121.4(3) . . ?
C4 C62 C32 117.3(2) . . ?
C4 C62 C39 120.9(2) . . ?
C32 C62 C39 121.7(2) . . ?
O8 C64 N8 121.0(2) . . ?
O8 C64 C92 122.4(2) . . ?
N8 C64 C92 116.5(2) . . ?
N3 C66 N4 114.2(2) . . ?
C42 C66 N4 121.0(2) . . ?
C42 C66 N3 124.9(2) . . ?
C28 C68 H68A 109.5 . . ?
C28 C68 H68B 109.5 . . ?
C28 C68 H68C 109.5 . . ?
H68A C68 H68B 109.5 . . ?
H68A C68 H68C 109.5 . . ?
H68B C68 H68C 109.5 . . ?
C28 C70 H70 119.0 . . ?
C72 C70 C28 122.1(3) . . ?
C72 C70 H70 119.0 . . ?
C8 C72 C81 121.5(3) . . ?
C70 C72 C8 118.3(2) . . ?
C70 C72 C81 120.2(3) . . ?
C16 C74 C20 121.8(2) . . ?
C16 C74 C50 118.1(2) . . ?
C50 C74 C20 120.1(2) . . ?
O1 C76 N6 120.4(2) . . ?
O1 C76 C94 121.9(2) . . ?
N6 C76 C94 117.7(2) . . ?
N7 C78 N5 114.4(2) . . ?
C84 C78 N5 120.6(2) . . ?
C84 C78 N7 125.1(2) . . ?
C26 C80 H80A 109.5 . . ?
C26 C80 H80B 109.5 . . ?
C26 C80 H80C 109.5 . . ?
H80A C80 H80B 109.5 . . ?
H80A C80 H80C 109.5 . . ?
H80B C80 H80C 109.5 . . ?
H82A C82 H82B 109.5 . . ?
H82A C82 H82C 109.5 . . ?
H82B C82 H82C 109.5 . . ?
C100 C82 H82A 109.5 . . ?
C100 C82 H82B 109.5 . . ?
C100 C82 H82C 109.5 . . ?
S1 C84 S8 106.38(13) . . ?
C78 C84 S1 122.97(19) . . ?
C78 C84 S8 129.8(2) . . ?
C13 C86 N5 119.3(2) . . ?
C13 C86 C5 121.5(2) . . ?
C5 C86 N5 119.1(2) . . ?
C56 C88 H88A 109.5 . . ?
C56 C88 H88B 109.5 . . ?
C56 C88 H88C 109.5 . . ?
H88A C88 H88B 109.5 . . ?
H88A C88 H88C 109.5 . . ?
H88B C88 H88C 109.5 . . ?
C51 C90 C31 116.8(3) . . ?
C51 C90 C33 122.1(2) . . ?
C31 C90 C33 121.0(3) . . ?
C58 C92 C64 111.7(2) . . ?
C58 C92 C71 110.3(2) . . ?
C58 C92 C21 107.1(2) . . ?
C64 C92 C71 110.1(2) . . ?
C64 C92 C21 106.7(2) . . ?
C71 C92 C21 110.8(2) . . ?
C76 C94 C55 113.1(2) . . ?
C76 C94 C57 106.7(2) . . ?
C76 C94 C41 109.4(2) . . ?
C55 C94 C57 107.2(2) . . ?
C55 C94 C41 108.9(2) . . ?
C41 C94 C57 111.4(2) . . ?
C98 C96 H96 119.0 . . ?
C11 C96 H96 119.0 . . ?
C11 C96 C98 122.0(3) . . ?
C54 C98 C96 117.1(3) . . ?
C54 C98 C7 121.4(2) . . ?
C96 C98 C7 121.5(2) . . ?
C27 C100 C82 107.7(2) . . ?
C27 C100 C79 109.6(2) . . ?
C27 C100 C91 109.7(2) . . ?
C79 C100 C82 108.4(2) . . ?
C91 C100 C82 110.9(2) . . ?
C91 C100 C79 110.5(2) . . ?
H25A C25 H25B 109.5 . . ?
H25A C25 H25C 109.5 . . ?
H25B C25 H25C 109.5 . . ?
C69 C25 H25A 109.5 . . ?
C69 C25 H25B 109.5 . . ?
C69 C25 H25C 109.5 . . ?
C90 C51 N3 118.9(2) . . ?
C90 C51 C19 122.5(2) . . ?
C19 C51 N3 118.4(2) . . ?
C86 C13 C61 122.0(2) . . ?
C15 C13 C86 118.0(3) . . ?
C15 C13 C61 120.1(3) . . ?
C24 C53 H53A 109.5 . . ?
C24 C53 H53B 109.5 . . ?
C24 C53 H53C 109.5 . . ?
H53A C53 H53B 109.5 . . ?
H53A C53 H53C 109.5 . . ?
H53B C53 H53C 109.5 . . ?
O4 C27 N4 121.7(2) . . ?
O4 C27 C100 122.2(2) . . ?
N4 C27 C100 115.9(2) . . ?
O3 C55 N2 119.5(2) . . ?
O3 C55 C94 121.4(2) . . ?
N2 C55 C94 118.9(2) . . ?
C98 C7 H7A 109.5 . . ?
C98 C7 H7B 109.5 . . ?
C98 C7 H7C 109.5 . . ?
H7A C7 H7B 109.5 . . ?
H7A C7 H7C 109.5 . . ?
H7B C7 H7C 109.5 . . ?
C94 C57 H57A 109.5 . . ?
C94 C57 H57B 109.5 . . ?
C94 C57 H57C 109.5 . . ?
H57A C57 H57B 109.5 . . ?
H57A C57 H57C 109.5 . . ?
H57B C57 H57C 109.5 . . ?
C34 C29 H29A 109.5 . . ?
C34 C29 H29B 109.5 . . ?
C34 C29 H29C 109.5 . . ?
H29A C29 H29B 109.5 . . ?
H29A C29 H29C 109.5 . . ?
H29B C29 H29C 109.5 . . ?
C60 C59 H59A 109.5 . . ?
C60 C59 H59B 109.5 . . ?
C60 C59 H59C 109.5 . . ?
H59A C59 H59B 109.5 . . ?
H59A C59 H59C 109.5 . . ?
H59B C59 H59C 109.5 . . ?
C13 C15 H15 118.9 . . ?
C13 C15 C97 122.3(3) . . ?
C97 C15 H15 118.9 . . ?
C13 C61 H61A 109.5 . . ?
C13 C61 H61B 109.5 . . ?
C13 C61 H61C 109.5 . . ?
H61A C61 H61B 109.5 . . ?
H61A C61 H61C 109.5 . . ?
H61B C61 H61C 109.5 . . ?
C90 C31 H31 118.7 . . ?
C77 C31 C90 122.6(3) . . ?
C77 C31 H31 118.7 . . ?
C69 C63 N7 118.3(3) . . ?
C83 C63 N7 119.5(2) . . ?
C83 C63 C69 121.9(3) . . ?
O2 C2 N7 120.8(3) . . ?
O2 C2 C17 122.4(2) . . ?
N7 C2 C17 116.7(2) . . ?
C54 C65 C35 120.3(3) . . ?
C54 C65 C93 117.9(3) . . ?
C93 C65 C35 121.8(3) . . ?
C90 C33 H33A 109.5 . . ?
C90 C33 H33B 109.5 . . ?
C90 C33 H33C 109.5 . . ?
H33A C33 H33B 109.5 . . ?
H33A C33 H33C 109.5 . . ?
H33B C33 H33C 109.5 . . ?
C30 C67 H67A 109.5 . . ?
C30 C67 H67B 109.5 . . ?
C30 C67 H67C 109.5 . . ?
H67A C67 H67B 109.5 . . ?
H67A C67 H67C 109.5 . . ?
H67B C67 H67C 109.5 . . ?
C2 C17 C73 110.7(2) . . ?
C2 C17 C45 108.5(2) . . ?
C73 C17 C45 110.1(2) . . ?
C75 C17 C2 109.0(2) . . ?
C75 C17 C73 110.5(2) . . ?
C75 C17 C45 108.1(2) . . ?
C63 C69 C25 121.6(3) . . ?
C47 C69 C25 120.6(3) . . ?
C47 C69 C63 117.8(3) . . ?
C65 C35 H35A 109.5 . . ?
C65 C35 H35B 109.5 . . ?
C65 C35 H35C 109.5 . . ?
H35A C35 H35B 109.5 . . ?
H35A C35 H35C 109.5 . . ?
H35B C35 H35C 109.5 . . ?
C92 C71 H71A 109.5 . . ?
C92 C71 H71B 109.5 . . ?
C92 C71 H71C 109.5 . . ?
H71A C71 H71B 109.5 . . ?
H71A C71 H71C 109.5 . . ?
H71B C71 H71C 109.5 . . ?
H9A C9 H9B 109.5 . . ?
H9A C9 H9C 109.5 . . ?
H9B C9 H9C 109.5 . . ?
C83 C9 H9A 109.5 . . ?
C83 C9 H9B 109.5 . . ?
C83 C9 H9C 109.5 . . ?
C17 C73 H73A 109.5 . . ?
C17 C73 H73B 109.5 . . ?
C17 C73 H73C 109.5 . . ?
H73A C73 H73B 109.5 . . ?
H73A C73 H73C 109.5 . . ?
H73B C73 H73C 109.5 . . ?
H37A C37 H37B 109.5 . . ?
H37A C37 H37C 109.5 . . ?
H37B C37 H37C 109.5 . . ?
C5 C37 H37A 109.5 . . ?
C5 C37 H37B 109.5 . . ?
C5 C37 H37C 109.5 . . ?
N5 C75 C17 115.2(2) . . ?
O7 C75 N5 121.1(3) . . ?
O7 C75 C17 123.6(2) . . ?
C51 C19 C43 121.5(2) . . ?
C85 C19 C51 118.0(3) . . ?
C85 C19 C43 120.5(3) . . ?
C31 C77 C85 118.4(3) . . ?
C31 C77 C95 120.8(3) . . ?
C85 C77 C95 120.8(3) . . ?
C62 C39 H39A 109.5 . . ?
C62 C39 H39B 109.5 . . ?
C62 C39 H39C 109.5 . . ?
H39A C39 H39B 109.5 . . ?
H39A C39 H39C 109.5 . . ?
H39B C39 H39C 109.5 . . ?
O5 C79 N3 121.1(2) . . ?
O5 C79 C100 121.6(2) . . ?
N3 C79 C100 117.2(2) . . ?
C86 C5 C37 121.2(2) . . ?
C89 C5 C86 117.7(3) . . ?
C89 C5 C37 121.2(3) . . ?
C72 C81 H81A 109.5 . . ?
C72 C81 H81B 109.5 . . ?
C72 C81 H81C 109.5 . . ?
H81A C81 H81B 109.5 . . ?
H81A C81 H81C 109.5 . . ?
H81B C81 H81C 109.5 . . ?
C94 C41 H41A 109.5 . . ?
C94 C41 H41B 109.5 . . ?
C94 C41 H41C 109.5 . . ?
H41A C41 H41B 109.5 . . ?
H41A C41 H41C 109.5 . . ?
H41B C41 H41C 109.5 . . ?
C63 C83 C9 122.4(3) . . ?
C63 C83 C87 117.7(3) . . ?
C87 C83 C9 119.8(3) . . ?
C92 C21 H21A 109.5 . . ?
C92 C21 H21B 109.5 . . ?
C92 C21 H21C 109.5 . . ?
H21A C21 H21B 109.5 . . ?
H21A C21 H21C 109.5 . . ?
H21B C21 H21C 109.5 . . ?
C19 C85 H85 119.2 . . ?
C77 C85 C19 121.6(3) . . ?
C77 C85 H85 119.2 . . ?
C19 C43 H43A 109.5 . . ?
C19 C43 H43B 109.5 . . ?
C19 C43 H43C 109.5 . . ?
H43A C43 H43B 109.5 . . ?
H43A C43 H43C 109.5 . . ?
H43B C43 H43C 109.5 . . ?
C83 C87 H87 119.0 . . ?
C23 C87 C83 122.1(3) . . ?
C23 C87 H87 119.0 . . ?
C96 C11 C93 118.4(3) . . ?
C96 C11 C3 120.8(3) . . ?
C93 C11 C3 120.8(3) . . ?
C5 C89 H89 118.9 . . ?
C97 C89 C5 122.3(3) . . ?
C97 C89 H89 118.9 . . ?
C17 C45 H45A 109.5 . . ?
C17 C45 H45B 109.5 . . ?
C17 C45 H45C 109.5 . . ?
H45A C45 H45B 109.5 . . ?
H45A C45 H45C 109.5 . . ?
H45B C45 H45C 109.5 . . ?
C100 C91 H91A 109.5 . . ?
C100 C91 H91B 109.5 . . ?
C100 C91 H91C 109.5 . . ?
H91A C91 H91B 109.5 . . ?
H91A C91 H91C 109.5 . . ?
H91B C91 H91C 109.5 . . ?
C87 C23 C47 118.7(3) . . ?
C87 C23 C99 120.8(3) . . ?
C47 C23 C99 120.4(3) . . ?
C65 C93 H93 119.1 . . ?
C11 C93 C65 121.8(3) . . ?
C11 C93 H93 119.1 . . ?
C69 C47 H47 119.2 . . ?
C23 C47 C69 121.6(3) . . ?
C23 C47 H47 119.2 . . ?
C77 C95 H95A 109.5 . . ?
C77 C95 H95B 109.5 . . ?
C77 C95 H95C 109.5 . . ?
H95A C95 H95B 109.5 . . ?
H95A C95 H95C 109.5 . . ?
H95B C95 H95C 109.5 . . ?
C11 C3 H3A 109.5 . . ?
C11 C3 H3B 109.5 . . ?
C11 C3 H3C 109.5 . . ?
H3A C3 H3B 109.5 . . ?
H3A C3 H3C 109.5 . . ?
H3B C3 H3C 109.5 . . ?
C15 C97 C49 121.2(3) . . ?
C89 C97 C15 117.8(3) . . ?
C89 C97 C49 121.0(3) . . ?
C97 C49 H49A 109.5 . . ?
C97 C49 H49B 109.5 . . ?
C97 C49 H49C 109.5 . . ?
H49A C49 H49B 109.5 . . ?
H49A C49 H49C 109.5 . . ?
H49B C49 H49C 109.5 . . ?
C23 C99 H99A 109.5 . . ?
C23 C99 H99B 109.5 . . ?
C23 C99 H99C 109.5 . . ?
H99A C99 H99B 109.5 . . ?
H99A C99 H99C 109.5 . . ?
H99B C99 H99C 109.5 . . ?
N301 C302 C303 145(2) . . ?
C302 C303 H30A 109.5 . . ?
C302 C303 H30B 109.5 . . ?
C302 C303 H30C 109.5 . . ?
H30A C303 H30B 109.5 . . ?
H30A C303 H30C 109.5 . . ?
H30B C303 H30C 109.5 . . ?
N9 C101 C1A 144(3) . . ?
C101 C1A H1AA 109.5 . . ?
C101 C1A H1AB 109.5 . . ?
C101 C1A H1AC 109.5 . . ?
H1AA C1A H1AB 109.5 . . ?
H1AA C1A H1AC 109.5 . . ?
H1AB C1A H1AC 109.5 . . ?

loop_
_geom_bond_atom_site_label_1
_geom_bond_atom_site_label_2
_geom_bond_distance
_geom_bond_site_symmetry_2
_geom_bond_publ_flag
Pd1 Pd3 2.6525(3) . ?
Pd1 S2 2.3460(6) . ?
Pd1 S5 2.3342(6) . ?
Pd1 S3 2.3149(6) . ?
Pd1 S7 2.4607(6) . ?
Pd4 Pd2 2.6522(3) . ?
Pd4 S1 2.3540(6) . ?
Pd4 S4 2.4520(6) . ?
Pd4 S8 2.3321(6) . ?
Pd4 S2 2.3404(6) . ?
Pd2 S4 2.3227(6) . ?
Pd2 S6 2.3357(6) . ?
Pd2 S8 2.4770(6) . ?
Pd2 S5 2.3803(6) . ?
Pd3 S1 2.3300(6) . ?
Pd3 S6 2.3575(6) . ?
Pd3 S3 2.4387(6) . ?
Pd3 S7 2.3038(6) . ?
S1 C84 1.777(2) . ?
S4 C42 1.779(2) . ?
S6 C44 1.780(2) . ?
S8 C84 1.781(2) . ?
S2 C10 1.784(2) . ?
S5 C42 1.782(2) . ?
S3 C10 1.786(2) . ?
S7 C44 1.786(2) . ?
O1 C76 1.212(3) . ?
O4 C27 1.214(3) . ?
O6 C58 1.214(3) . ?
O8 C64 1.211(3) . ?
O2 C2 1.209(3) . ?
O5 C79 1.213(3) . ?
N1 C32 1.459(3) . ?
N1 C48 1.421(3) . ?
N1 C58 1.387(3) . ?
N4 C16 1.454(3) . ?
N4 C66 1.425(3) . ?
N4 C27 1.385(3) . ?
O3 C55 1.211(3) . ?
N6 C6 1.454(3) . ?
N6 C22 1.421(3) . ?
N6 C76 1.387(3) . ?
N8 C46 1.456(3) . ?
N8 C48 1.423(3) . ?
N8 C64 1.382(3) . ?
N2 C22 1.415(3) . ?
N2 C54 1.457(3) . ?
N2 C55 1.396(3) . ?
N5 C78 1.425(3) . ?
N5 C86 1.452(3) . ?
N5 C75 1.386(3) . ?
N3 C66 1.423(3) . ?
N3 C51 1.462(3) . ?
N3 C79 1.385(3) . ?
C1 C12 1.501(4) . ?
C1 C18 1.392(4) . ?
C1 C32 1.383(4) . ?
O7 C75 1.214(3) . ?
C4 H4 0.9500 . ?
C4 C34 1.396(4) . ?
C4 C62 1.384(4) . ?
C6 C24 1.397(4) . ?
C6 C56 1.388(4) . ?
C8 H8 0.9500 . ?
C8 C30 1.389(4) . ?
C8 C72 1.388(4) . ?
N7 C78 1.420(3) . ?
N7 C63 1.459(3) . ?
N7 C2 1.391(3) . ?
C10 C22 1.361(3) . ?
C12 H12A 0.9800 . ?
C12 H12B 0.9800 . ?
C12 H12C 0.9800 . ?
C14 H14 0.9500 . ?
C14 C56 1.394(3) . ?
C14 C60 1.392(4) . ?
C16 C26 1.399(3) . ?
C16 C74 1.380(4) . ?
C18 H18 0.9500 . ?
C18 C34 1.379(4) . ?
C20 H20A 0.9800 . ?
C20 H20B 0.9800 . ?
C20 H20C 0.9800 . ?
C20 C74 1.504(3) . ?
C24 C38 1.394(4) . ?
C24 C53 1.501(4) . ?
C26 C52 1.392(3) . ?
C26 C80 1.503(4) . ?
C28 C46 1.390(4) . ?
C28 C68 1.501(4) . ?
C28 C70 1.396(3) . ?
C30 C46 1.400(4) . ?
C30 C67 1.501(4) . ?
C32 C62 1.400(4) . ?
C34 C29 1.510(4) . ?
C36 C40 1.511(4) . ?
C36 C50 1.393(4) . ?
C36 C52 1.387(4) . ?
C38 H38 0.9500 . ?
C38 C60 1.386(4) . ?
C40 H40A 0.9800 . ?
C40 H40B 0.9800 . ?
C40 H40C 0.9800 . ?
C42 C66 1.359(3) . ?
C44 C48 1.361(3) . ?
C50 H50 0.9500 . ?
C50 C74 1.391(3) . ?
C52 H52 0.9500 . ?
C54 C98 1.390(4) . ?
C54 C65 1.381(4) . ?
C56 C88 1.501(4) . ?
C58 C92 1.511(4) . ?
C60 C59 1.512(4) . ?
C62 C39 1.504(4) . ?
C64 C92 1.511(4) . ?
C68 H68A 0.9800 . ?
C68 H68B 0.9800 . ?
C68 H68C 0.9800 . ?
C70 H70 0.9500 . ?
C70 C72 1.387(4) . ?
C72 C81 1.509(4) . ?
C76 C94 1.509(4) . ?
C78 C84 1.361(3) . ?
C80 H80A 0.9800 . ?
C80 H80B 0.9800 . ?
C80 H80C 0.9800 . ?
C82 H82A 0.9800 . ?
C82 H82B 0.9800 . ?
C82 H82C 0.9800 . ?
C82 C100 1.546(4) . ?
C86 C13 1.396(4) . ?
C86 C5 1.396(4) . ?
C88 H88A 0.9800 . ?
C88 H88B 0.9800 . ?
C88 H88C 0.9800 . ?
C90 C51 1.393(4) . ?
C90 C31 1.398(4) . ?
C90 C33 1.494(4) . ?
C92 C71 1.532(4) . ?
C92 C21 1.546(4) . ?
C94 C55 1.510(4) . ?
C94 C57 1.544(4) . ?
C94 C41 1.533(4) . ?
C96 H96 0.9500 . ?
C96 C98 1.395(4) . ?
C96 C11 1.383(4) . ?
C98 C7 1.496(4) . ?
C100 C27 1.509(3) . ?
C100 C79 1.524(3) . ?
C100 C91 1.521(4) . ?
C25 H25A 0.9800 . ?
C25 H25B 0.9800 . ?
C25 H25C 0.9800 . ?
C25 C69 1.496(4) . ?
C51 C19 1.394(4) . ?
C13 C15 1.386(4) . ?
C13 C61 1.505(4) . ?
C53 H53A 0.9800 . ?
C53 H53B 0.9800 . ?
C53 H53C 0.9800 . ?
C7 H7A 0.9800 . ?
C7 H7B 0.9800 . ?
C7 H7C 0.9800 . ?
C57 H57A 0.9800 . ?
C57 H57B 0.9800 . ?
C57 H57C 0.9800 . ?
C29 H29A 0.9800 . ?
C29 H29B 0.9800 . ?
C29 H29C 0.9800 . ?
C59 H59A 0.9800 . ?
C59 H59B 0.9800 . ?
C59 H59C 0.9800 . ?
C15 H15 0.9500 . ?
C15 C97 1.390(4) . ?
C61 H61A 0.9800 . ?
C61 H61B 0.9800 . ?
C61 H61C 0.9800 . ?
C31 H31 0.9500 . ?
C31 C77 1.383(5) . ?
C63 C69 1.401(4) . ?
C63 C83 1.386(4) . ?
C2 C17 1.521(4) . ?
C65 C35 1.500(4) . ?
C65 C93 1.385(4) . ?
C33 H33A 0.9800 . ?
C33 H33B 0.9800 . ?
C33 H33C 0.9800 . ?
C67 H67A 0.9800 . ?
C67 H67B 0.9800 . ?
C67 H67C 0.9800 . ?
C17 C73 1.523(4) . ?
C17 C75 1.509(4) . ?
C17 C45 1.540(4) . ?
C69 C47 1.393(4) . ?
C35 H35A 0.9800 . ?
C35 H35B 0.9800 . ?
C35 H35C 0.9800 . ?
C71 H71A 0.9800 . ?
C71 H71B 0.9800 . ?
C71 H71C 0.9800 . ?
C9 H9A 0.9800 . ?
C9 H9B 0.9800 . ?
C9 H9C 0.9800 . ?
C9 C83 1.503(4) . ?
C73 H73A 0.9800 . ?
C73 H73B 0.9800 . ?
C73 H73C 0.9800 . ?
C37 H37A 0.9800 . ?
C37 H37B 0.9800 . ?
C37 H37C 0.9800 . ?
C37 C5 1.496(4) . ?
C19 C85 1.392(4) . ?
C19 C43 1.497(4) . ?
C77 C85 1.387(5) . ?
C77 C95 1.517(4) . ?
C39 H39A 0.9800 . ?
C39 H39B 0.9800 . ?
C39 H39C 0.9800 . ?
C5 C89 1.394(4) . ?
C81 H81A 0.9800 . ?
C81 H81B 0.9800 . ?
C81 H81C 0.9800 . ?
C41 H41A 0.9800 . ?
C41 H41B 0.9800 . ?
C41 H41C 0.9800 . ?
C83 C87 1.399(4) . ?
C21 H21A 0.9800 . ?
C21 H21B 0.9800 . ?
C21 H21C 0.9800 . ?
C85 H85 0.9500 . ?
C43 H43A 0.9800 . ?
C43 H43B 0.9800 . ?
C43 H43C 0.9800 . ?
C87 H87 0.9500 . ?
C87 C23 1.375(5) . ?
C11 C93 1.384(4) . ?
C11 C3 1.510(4) . ?
C89 H89 0.9500 . ?
C89 C97 1.385(4) . ?
C45 H45A 0.9800 . ?
C45 H45B 0.9800 . ?
C45 H45C 0.9800 . ?
C91 H91A 0.9800 . ?
C91 H91B 0.9800 . ?
C91 H91C 0.9800 . ?
C23 C47 1.387(5) . ?
C23 C99 1.519(4) . ?
C93 H93 0.9500 . ?
C47 H47 0.9500 . ?
C95 H95A 0.9800 . ?
C95 H95B 0.9800 . ?
C95 H95C 0.9800 . ?
C3 H3A 0.9800 . ?
C3 H3B 0.9800 . ?
C3 H3C 0.9800 . ?
C97 C49 1.507(4) . ?
C49 H49A 0.9800 . ?
C49 H49B 0.9800 . ?
C49 H49C 0.9800 . ?
C99 H99A 0.9800 . ?
C99 H99B 0.9800 . ?
C99 H99C 0.9800 . ?
N301 C302 1.144(9) . ?
C302 C303 1.487(9) . ?
C303 H30A 0.9800 . ?
C303 H30B 0.9800 . ?
C303 H30C 0.9800 . ?
N9 C101 1.080(19) . ?
C101 C1A 1.482(17) . ?
C1A H1AA 0.9800 . ?
C1A H1AB 0.9800 . ?
C1A H1AC 0.9800 . ?

loop_
_geom_torsion_atom_site_label_1
_geom_torsion_atom_site_label_2
_geom_torsion_atom_site_label_3
_geom_torsion_atom_site_label_4
_geom_torsion
_geom_torsion_site_symmetry_1
_geom_torsion_site_symmetry_2
_geom_torsion_site_symmetry_3
_geom_torsion_site_symmetry_4
_geom_torsion_publ_flag
Pd1 S2 C10 S3 -7.49(10) . . . . ?
Pd1 S2 C10 C22 162.2(2) . . . . ?
Pd1 S5 C42 S4 -77.45(11) . . . . ?
Pd1 S5 C42 C66 112.7(2) . . . . ?
Pd1 S3 C10 S2 7.59(11) . . . . ?
Pd1 S3 C10 C22 -161.6(2) . . . . ?
Pd1 S7 C44 S6 -57.90(12) . . . . ?
Pd1 S7 C44 C48 130.8(2) . . . . ?
Pd4 S1 C84 S8 10.49(10) . . . . ?
Pd4 S1 C84 C78 -160.0(2) . . . . ?
Pd4 S4 C42 S5 54.42(13) . . . . ?
Pd4 S4 C42 C66 -136.4(2) . . . . ?
Pd4 S8 C84 S1 -10.59(10) . . . . ?
Pd4 S8 C84 C78 159.0(2) . . . . ?
Pd4 S2 C10 S3 81.27(11) . . . . ?
Pd4 S2 C10 C22 -109.1(2) . . . . ?
Pd2 S4 C42 S5 -10.94(10) . . . . ?
Pd2 S4 C42 C66 158.2(2) . . . . ?
Pd2 S6 C44 S7 80.77(11) . . . . ?
Pd2 S6 C44 C48 -107.6(2) . . . . ?
Pd2 S8 C84 S1 53.73(13) . . . . ?
Pd2 S8 C84 C78 -136.6(2) . . . . ?
Pd2 S5 C42 S4 10.68(10) . . . . ?
Pd2 S5 C42 C66 -159.1(2) . . . . ?
Pd3 S1 C84 S8 -78.38(11) . . . . ?
Pd3 S1 C84 C78 111.1(2) . . . . ?
Pd3 S6 C44 S7 -7.86(10) . . . . ?
Pd3 S6 C44 C48 163.8(2) . . . . ?
Pd3 S3 C10 S2 -58.58(13) . . . . ?
Pd3 S3 C10 C22 132.2(2) . . . . ?
Pd3 S7 C44 S6 8.04(10) . . . . ?
Pd3 S7 C44 C48 -163.2(2) . . . . ?
S4 C42 C66 N4 168.73(18) . . . . ?
S4 C42 C66 N3 -10.0(4) . . . . ?
S6 C44 C48 N1 -160.37(19) . . . . ?
S6 C44 C48 N8 20.7(4) . . . . ?
S2 C10 C22 N6 23.5(4) . . . . ?
S2 C10 C22 N2 -157.1(2) . . . . ?
S5 C42 C66 N4 -23.8(3) . . . . ?
S5 C42 C66 N3 157.40(19) . . . . ?
S3 C10 C22 N6 -169.33(19) . . . . ?
S3 C10 C22 N2 10.1(4) . . . . ?
S7 C44 C48 N1 9.3(4) . . . . ?
S7 C44 C48 N8 -169.66(18) . . . . ?
O1 C76 C94 C55 156.1(3) . . . . ?
O1 C76 C94 C57 -86.2(3) . . . . ?
O1 C76 C94 C41 34.5(4) . . . . ?
O6 C58 C92 C64 -153.7(2) . . . . ?
O6 C58 C92 C71 -30.8(3) . . . . ?
O6 C58 C92 C21 89.8(3) . . . . ?
O8 C64 C92 C58 146.5(3) . . . . ?
O8 C64 C92 C71 23.5(4) . . . . ?
O8 C64 C92 C21 -96.8(3) . . . . ?
O2 C2 C17 C73 22.9(4) . . . . ?
O2 C2 C17 C75 144.6(3) . . . . ?
O2 C2 C17 C45 -97.9(3) . . . . ?
N1 C32 C62 C4 -175.2(2) . . . . ?
N1 C32 C62 C39 2.8(4) . . . . ?
N1 C58 C92 C64 30.1(3) . . . . ?
N1 C58 C92 C71 153.0(2) . . . . ?
N1 C58 C92 C21 -86.4(3) . . . . ?
N4 C16 C26 C52 176.9(2) . . . . ?
N4 C16 C26 C80 -0.7(3) . . . . ?
N4 C16 C74 C20 -0.8(3) . . . . ?
N4 C16 C74 C50 -178.9(2) . . . . ?
N6 C6 C24 C38 177.6(2) . . . . ?
N6 C6 C24 C53 -3.1(4) . . . . ?
N6 C6 C56 C14 -175.7(2) . . . . ?
N6 C6 C56 C88 6.1(3) . . . . ?
N6 C76 C94 C55 -26.1(3) . . . . ?
N6 C76 C94 C57 91.6(3) . . . . ?
N6 C76 C94 C41 -147.8(3) . . . . ?
N8 C64 C92 C58 -36.9(3) . . . . ?
N8 C64 C92 C71 -159.9(2) . . . . ?
N8 C64 C92 C21 79.8(3) . . . . ?
N2 C54 C98 C96 178.8(2) . . . . ?
N2 C54 C98 C7 -1.6(4) . . . . ?
N2 C54 C65 C35 -0.6(4) . . . . ?
N2 C54 C65 C93 -178.9(2) . . . . ?
N5 C78 C84 S1 -23.7(3) . . . . ?
N5 C78 C84 S8 168.20(19) . . . . ?
N5 C86 C13 C15 -176.5(2) . . . . ?
N5 C86 C13 C61 3.8(4) . . . . ?
N5 C86 C5 C37 -3.8(4) . . . . ?
N5 C86 C5 C89 175.1(2) . . . . ?
N3 C51 C19 C85 -178.6(2) . . . . ?
N3 C51 C19 C43 2.2(4) . . . . ?
C1 C18 C34 C4 2.1(4) . . . . ?
C1 C18 C34 C29 -178.8(2) . . . . ?
C1 C32 C62 C4 4.2(4) . . . . ?
C1 C32 C62 C39 -177.9(2) . . . . ?
C6 N6 C22 N2 -157.2(2) . . . . ?
C6 N6 C22 C10 22.2(4) . . . . ?
C6 N6 C76 O1 -3.5(4) . . . . ?
C6 N6 C76 C94 178.7(2) . . . . ?
C6 C24 C38 C60 -0.2(4) . . . . ?
C8 C30 C46 N8 175.8(2) . . . . ?
C8 C30 C46 C28 -6.7(4) . . . . ?
N7 C78 C84 S1 157.4(2) . . . . ?
N7 C78 C84 S8 -10.7(4) . . . . ?
N7 C63 C69 C25 1.3(4) . . . . ?
N7 C63 C69 C47 -178.3(2) . . . . ?
N7 C63 C83 C9 -0.3(4) . . . . ?
N7 C63 C83 C87 177.5(2) . . . . ?
N7 C2 C17 C73 -159.9(2) . . . . ?
N7 C2 C17 C75 -38.2(3) . . . . ?
N7 C2 C17 C45 79.3(3) . . . . ?
C12 C1 C18 C34 176.6(2) . . . . ?
C12 C1 C32 N1 -0.4(3) . . . . ?
C12 C1 C32 C62 -179.8(2) . . . . ?
C16 N4 C66 N3 149.6(2) . . . . ?
C16 N4 C66 C42 -29.3(3) . . . . ?
C16 N4 C27 O4 -1.1(3) . . . . ?
C16 N4 C27 C100 174.5(2) . . . . ?
C16 C26 C52 C36 0.7(4) . . . . ?
C18 C1 C32 N1 176.8(2) . . . . ?
C18 C1 C32 C62 -2.5(4) . . . . ?
C22 N6 C6 C24 -111.1(3) . . . . ?
C22 N6 C6 C56 73.0(3) . . . . ?
C22 N6 C76 O1 -169.8(3) . . . . ?
C22 N6 C76 C94 12.5(4) . . . . ?
C22 N2 C54 C98 79.6(3) . . . . ?
C22 N2 C54 C65 -105.1(3) . . . . ?
C22 N2 C55 O3 -176.5(2) . . . . ?
C22 N2 C55 C94 -0.4(4) . . . . ?
C24 C6 C56 C14 8.5(4) . . . . ?
C24 C6 C56 C88 -169.6(2) . . . . ?
C24 C38 C60 C14 4.8(4) . . . . ?
C24 C38 C60 C59 -174.9(2) . . . . ?
C26 C16 C74 C20 172.7(2) . . . . ?
C26 C16 C74 C50 -5.4(4) . . . . ?
C28 C70 C72 C8 -3.4(4) . . . . ?
C28 C70 C72 C81 176.2(2) . . . . ?
C30 C8 C72 C70 4.8(4) . . . . ?
C30 C8 C72 C81 -174.9(3) . . . . ?
C32 N1 C48 N8 172.2(2) . . . . ?
C32 N1 C48 C44 -6.8(4) . . . . ?
C32 N1 C58 O6 -9.3(3) . . . . ?
C32 N1 C58 C92 166.9(2) . . . . ?
C32 C1 C18 C34 -0.7(4) . . . . ?
C34 C4 C62 C32 -2.7(4) . . . . ?
C34 C4 C62 C39 179.3(2) . . . . ?
C36 C50 C74 C16 3.6(4) . . . . ?
C36 C50 C74 C20 -174.5(2) . . . . ?
C40 C36 C50 C74 179.8(3) . . . . ?
C40 C36 C52 C26 178.0(3) . . . . ?
C46 N8 C48 N1 -157.0(2) . . . . ?
C46 N8 C48 C44 22.0(4) . . . . ?
C46 N8 C64 O8 2.3(4) . . . . ?
C46 N8 C64 C92 -174.3(2) . . . . ?
C46 C28 C70 C72 -2.8(4) . . . . ?
C48 N1 C32 C1 -87.3(3) . . . . ?
C48 N1 C32 C62 92.1(3) . . . . ?
C48 N1 C58 O6 -179.3(2) . . . . ?
C48 N1 C58 C92 -3.0(3) . . . . ?
C48 N8 C46 C28 72.5(3) . . . . ?
C48 N8 C46 C30 -109.9(3) . . . . ?
C48 N8 C64 O8 -165.8(2) . . . . ?
C48 N8 C64 C92 17.5(4) . . . . ?
C50 C36 C52 C26 -2.4(4) . . . . ?
C52 C36 C50 C74 0.2(4) . . . . ?
C54 N2 C22 N6 -179.9(2) . . . . ?
C54 N2 C22 C10 0.6(4) . . . . ?
C54 N2 C55 O3 -10.3(4) . . . . ?
C54 N2 C55 C94 165.9(2) . . . . ?
C54 C65 C93 C11 1.1(4) . . . . ?
C56 C6 C24 C38 -6.7(4) . . . . ?
C56 C6 C24 C53 172.7(2) . . . . ?
C56 C14 C60 C38 -2.8(4) . . . . ?
C56 C14 C60 C59 176.8(2) . . . . ?
C58 N1 C32 C1 102.2(3) . . . . ?
C58 N1 C32 C62 -78.3(3) . . . . ?
C58 N1 C48 N8 -18.3(3) . . . . ?
C58 N1 C48 C44 162.7(2) . . . . ?
C60 C14 C56 C6 -3.6(4) . . . . ?
C60 C14 C56 C88 174.6(2) . . . . ?
C62 C4 C34 C18 -0.3(4) . . . . ?
C62 C4 C34 C29 -179.5(3) . . . . ?
C64 N8 C46 C28 -96.2(3) . . . . ?
C64 N8 C46 C30 81.4(3) . . . . ?
C64 N8 C48 N1 10.6(3) . . . . ?
C64 N8 C48 C44 -170.4(2) . . . . ?
C66 N4 C16 C26 120.5(2) . . . . ?
C66 N4 C16 C74 -65.8(3) . . . . ?
C66 N4 C27 O4 167.4(2) . . . . ?
C66 N4 C27 C100 -17.0(3) . . . . ?
C66 N3 C51 C90 96.8(3) . . . . ?
C66 N3 C51 C19 -88.6(3) . . . . ?
C66 N3 C79 O5 178.5(2) . . . . ?
C66 N3 C79 C100 2.1(4) . . . . ?
C68 C28 C46 N8 6.5(4) . . . . ?
C68 C28 C46 C30 -171.0(2) . . . . ?
C68 C28 C70 C72 176.2(2) . . . . ?
C70 C28 C46 N8 -174.5(2) . . . . ?
C70 C28 C46 C30 8.0(4) . . . . ?
C72 C8 C30 C46 0.1(4) . . . . ?
C72 C8 C30 C67 179.7(3) . . . . ?
C74 C16 C26 C52 3.3(4) . . . . ?
C74 C16 C26 C80 -174.3(2) . . . . ?
C76 N6 C6 C24 81.8(3) . . . . ?
C76 N6 C6 C56 -94.1(3) . . . . ?
C76 N6 C22 N2 8.4(4) . . . . ?
C76 N6 C22 C10 -172.2(2) . . . . ?
C76 C94 C55 O3 -163.3(3) . . . . ?
C76 C94 C55 N2 20.6(3) . . . . ?
C78 N5 C86 C13 118.8(3) . . . . ?
C78 N5 C86 C5 -63.9(3) . . . . ?
C78 N5 C75 O7 165.1(3) . . . . ?
C78 N5 C75 C17 -17.6(4) . . . . ?
C78 N7 C63 C69 -87.9(3) . . . . ?
C78 N7 C63 C83 98.4(3) . . . . ?
C78 N7 C2 O2 178.5(2) . . . . ?
C78 N7 C2 C17 1.2(4) . . . . ?
C80 C26 C52 C36 178.4(2) . . . . ?
C82 C100 C27 O4 100.5(3) . . . . ?
C82 C100 C27 N4 -75.0(3) . . . . ?
C82 C100 C79 O5 -94.8(3) . . . . ?
C82 C100 C79 N3 81.6(3) . . . . ?
C86 N5 C78 N7 149.5(2) . . . . ?
C86 N5 C78 C84 -29.5(4) . . . . ?
C86 N5 C75 O7 -6.0(4) . . . . ?
C86 N5 C75 C17 171.3(2) . . . . ?
C86 C13 C15 C97 -0.2(4) . . . . ?
C86 C5 C89 C97 3.2(4) . . . . ?
C90 C51 C19 C85 -4.2(4) . . . . ?
C90 C51 C19 C43 176.6(2) . . . . ?
C90 C31 C77 C85 -0.9(4) . . . . ?
C90 C31 C77 C95 179.0(3) . . . . ?
C96 C11 C93 C65 1.4(5) . . . . ?
C98 C54 C65 C35 174.6(3) . . . . ?
C98 C54 C65 C93 -3.7(4) . . . . ?
C98 C96 C11 C93 -1.5(4) . . . . ?
C98 C96 C11 C3 179.3(3) . . . . ?
C25 C69 C47 C23 -177.8(3) . . . . ?
C51 N3 C66 N4 -170.9(2) . . . . ?
C51 N3 C66 C42 8.0(4) . . . . ?
C51 N3 C79 O5 14.2(4) . . . . ?
C51 N3 C79 C100 -162.3(2) . . . . ?
C51 C90 C31 C77 -0.7(4) . . . . ?
C51 C19 C85 C77 2.5(4) . . . . ?
C13 C86 C5 C37 173.5(2) . . . . ?
C13 C86 C5 C89 -7.6(4) . . . . ?
C13 C15 C97 C89 -4.0(4) . . . . ?
C13 C15 C97 C49 174.6(3) . . . . ?
C53 C24 C38 C60 -179.6(2) . . . . ?
C27 N4 C16 C26 -70.8(3) . . . . ?
C27 N4 C16 C74 102.9(3) . . . . ?
C27 N4 C66 N3 -18.2(3) . . . . ?
C27 N4 C66 C42 162.9(2) . . . . ?
C27 C100 C79 O5 147.9(3) . . . . ?
C27 C100 C79 N3 -35.7(3) . . . . ?
C55 N2 C22 N6 -14.7(3) . . . . ?
C55 N2 C22 C10 165.9(2) . . . . ?
C55 N2 C54 C98 -87.2(3) . . . . ?
C55 N2 C54 C65 88.2(3) . . . . ?
C57 C94 C55 O3 79.3(3) . . . . ?
C57 C94 C55 N2 -96.7(3) . . . . ?
C61 C13 C15 C97 179.5(3) . . . . ?
C31 C90 C51 N3 177.7(2) . . . . ?
C31 C90 C51 C19 3.3(4) . . . . ?
C31 C77 C85 C19 0.0(4) . . . . ?
C63 N7 C78 N5 -166.4(2) . . . . ?
C63 N7 C78 C84 12.6(4) . . . . ?
C63 N7 C2 O2 13.4(4) . . . . ?
C63 N7 C2 C17 -163.9(2) . . . . ?
C63 C69 C47 C23 1.9(4) . . . . ?
C63 C83 C87 C23 -0.3(4) . . . . ?
C2 N7 C78 N5 29.8(3) . . . . ?
C2 N7 C78 C84 -151.2(3) . . . . ?
C2 N7 C63 C69 76.9(3) . . . . ?
C2 N7 C63 C83 -96.8(3) . . . . ?
C2 C17 C75 N5 46.0(3) . . . . ?
C2 C17 C75 O7 -136.8(3) . . . . ?
C65 C54 C98 C96 3.6(4) . . . . ?
C65 C54 C98 C7 -176.7(2) . . . . ?
C33 C90 C51 N3 -2.8(4) . . . . ?
C33 C90 C51 C19 -177.2(3) . . . . ?
C33 C90 C31 C77 179.8(3) . . . . ?
C67 C30 C46 N8 -3.8(4) . . . . ?
C67 C30 C46 C28 173.7(2) . . . . ?
C69 C63 C83 C9 -173.8(2) . . . . ?
C69 C63 C83 C87 4.0(4) . . . . ?
C35 C65 C93 C11 -177.1(3) . . . . ?
C9 C83 C87 C23 177.6(3) . . . . ?
C73 C17 C75 N5 167.8(3) . . . . ?
C73 C17 C75 O7 -15.0(4) . . . . ?
C37 C5 C89 C97 -178.0(3) . . . . ?
C75 N5 C78 N7 -21.2(3) . . . . ?
C75 N5 C78 C84 159.7(3) . . . . ?
C75 N5 C86 C13 -70.0(3) . . . . ?
C75 N5 C86 C5 107.4(3) . . . . ?
C79 N3 C66 N4 26.0(3) . . . . ?
C79 N3 C66 C42 -155.1(2) . . . . ?
C79 N3 C51 C90 -98.7(3) . . . . ?
C79 N3 C51 C19 75.9(3) . . . . ?
C79 C100 C27 O4 -141.8(3) . . . . ?
C79 C100 C27 N4 42.7(3) . . . . ?
C5 C86 C13 C15 6.2(4) . . . . ?
C5 C86 C13 C61 -173.5(3) . . . . ?
C5 C89 C97 C15 2.5(4) . . . . ?
C5 C89 C97 C49 -176.2(3) . . . . ?
C41 C94 C55 O3 -41.4(4) . . . . ?
C41 C94 C55 N2 142.6(2) . . . . ?
C83 C63 C69 C25 174.9(3) . . . . ?
C83 C63 C69 C47 -4.8(4) . . . . ?
C83 C87 C23 C47 -2.5(5) . . . . ?
C83 C87 C23 C99 178.0(3) . . . . ?
C43 C19 C85 C77 -178.3(3) . . . . ?
C87 C23 C47 C69 1.7(4) . . . . ?
C11 C96 C98 C54 -0.9(4) . . . . ?
C11 C96 C98 C7 179.4(3) . . . . ?
C45 C17 C75 N5 -71.7(3) . . . . ?
C45 C17 C75 O7 105.5(3) . . . . ?
C91 C100 C27 O4 -20.3(4) . . . . ?
C91 C100 C27 N4 164.2(2) . . . . ?
C91 C100 C79 O5 26.9(4) . . . . ?
C91 C100 C79 N3 -156.7(2) . . . . ?
C95 C77 C85 C19 -179.9(3) . . . . ?
C3 C11 C93 C65 -179.4(3) . . . . ?
C99 C23 C47 C69 -178.9(3) . . . . ?
